data_4080769
loop_
_publ_author_name
'Yuvaraj, K.'
'Roy, Dipak Kumar'
'Geetharani, K.'
'Mondal, Bijan'
'Anju, V. P.'
'Shankhari, Pritam'
'Ramkumar, V.'
'Ghosh, Sundargopal'

_publ_section_title
;
 Chemistry of Homo- and Heterometallic Bridged-Borylene Complexes
;
_journal_issue 9
_journal_name_full Organometallics
_journal_page_first 2705
_journal_paper_doi 10.1021/om400167f
_journal_volume 32
_journal_year 2013
_chemical_formula_sum 'C32 H41 B Fe2 O7 Ru2 Si'
_chemical_formula_weight 890.39
_chemical_name_systematic
; 
 ? 
;
_space_group_IT_number 2
_symmetry_cell_setting triclinic
_symmetry_space_group_name_Hall '-P 1'
_symmetry_space_group_name_H-M 'P -1'
_atom_sites_solution_hydrogens geom
_atom_sites_solution_primary direct
_atom_sites_solution_secondary difmap
_audit_creation_method SHELXL-97
_cell_angle_alpha 88.594(6)
_cell_angle_beta 89.689(6)
_cell_angle_gamma 89.718(6)
_cell_formula_units_Z 4
_cell_length_a 11.5889(15)
_cell_length_b 16.792(3)
_cell_length_c 17.681(3)
_cell_measurement_reflns_used 5341
_cell_measurement_temperature 173(2)
_cell_measurement_theta_max 20.1
_cell_measurement_theta_min 2.6
_cell_volume 3439.6(10)
_computing_cell_refinement 'APEX2/SAINT (Bruker, 2004)'
_computing_data_collection 'APEX2 (Bruker, 2004)'
_computing_data_reduction 'SAINT/XPREP (Bruker, 2004)'
_computing_molecular_graphics 'ORTEP3 (Farrugia, 1997) and Mercury (Bruno et al., 2002)'
_computing_publication_material 'SHELXL-97 (Sheldrick, 2008)'
_computing_structure_refinement 'SHELXL-97 (Sheldrick, 2008)'
_computing_structure_solution 'SIR92 (Altornare et al., 1993)'
_diffrn_ambient_temperature 173(2)
_diffrn_measured_fraction_theta_full 0.910
_diffrn_measured_fraction_theta_max 0.910
_diffrn_measurement_device_type 'Bruker axs kappa apex2 CCD Diffractometer'
_diffrn_measurement_method '\w and \f scan'
_diffrn_radiation_monochromator graphite
_diffrn_radiation_source 'fine-focus sealed tube'
_diffrn_radiation_type MoK\a
_diffrn_radiation_wavelength 0.71073
_diffrn_reflns_av_R_equivalents 0.0000
_diffrn_reflns_av_sigmaI/netI 0.1545
_diffrn_reflns_limit_h_max 11
_diffrn_reflns_limit_h_min -12
_diffrn_reflns_limit_k_max 17
_diffrn_reflns_limit_k_min -17
_diffrn_reflns_limit_l_max 18
_diffrn_reflns_limit_l_min -18
_diffrn_reflns_number 24306
_diffrn_reflns_theta_full 21.99
_diffrn_reflns_theta_max 21.99
_diffrn_reflns_theta_min 1.15
_diffrn_standards_decay_% 0
_exptl_absorpt_coefficient_mu 1.767
_exptl_absorpt_correction_T_max 0.823
_exptl_absorpt_correction_T_min 0.71
_exptl_absorpt_correction_type multi-scan
_exptl_absorpt_process_details 'SADABS (Bruker, 1999)'
_exptl_crystal_colour yellow
_exptl_crystal_density_diffrn 1.719
_exptl_crystal_density_method 'not measured'
_exptl_crystal_description block
_exptl_crystal_F_000 1792
_exptl_crystal_size_max 0.25
_exptl_crystal_size_mid 0.21
_exptl_crystal_size_min 0.15
_refine_diff_density_max 0.856
_refine_diff_density_min -0.768
_refine_diff_density_rms 0.156
_refine_ls_extinction_method none
_refine_ls_goodness_of_fit_ref 1.047
_refine_ls_hydrogen_treatment constr
_refine_ls_matrix_type full
_refine_ls_number_parameters 838
_refine_ls_number_reflns 24306
_refine_ls_number_restraints 510
_refine_ls_restrained_S_all 1.043
_refine_ls_R_factor_all 0.1111
_refine_ls_R_factor_gt 0.0724
_refine_ls_shift/su_max 0.001
_refine_ls_shift/su_mean 0.000
_refine_ls_structure_factor_coef Fsqd
_refine_ls_weighting_details 'calc w=1/[\s^2^(Fo^2^)+(0.0314P)^2^+17.8666P] where P=(Fo^2^+2Fc^2^)/3'
_refine_ls_weighting_scheme calc
_refine_ls_wR_factor_gt 0.1610
_refine_ls_wR_factor_ref 0.1858
_reflns_number_gt 16526
_reflns_number_total 24306
_reflns_threshold_expression >2sigma(I)
_cod_data_source_file om400167f_si_003.cif
_cod_data_source_block 8
_cod_original_cell_volume 3439.6(9)
_cod_original_sg_symbol_H-M P-1
_cod_database_code 4080769

loop_
_symmetry_equiv_pos_as_xyz
'x, y, z'
'-x, -y, -z'

loop_
_atom_site_label
_atom_site_type_symbol
_atom_site_fract_x
_atom_site_fract_y
_atom_site_fract_z
_atom_site_U_iso_or_equiv
_atom_site_adp_type
_atom_site_occupancy
_atom_site_symmetry_multiplicity
_atom_site_calc_flag
_atom_site_refinement_flags
C1A C -0.1973(9) 0.2056(6) 0.9064(6) 0.026(2) Uani 1 1 d U
C2A C -0.1133(9) 0.1554(6) 0.9427(6) 0.022(2) Uani 1 1 d U
C3A C -0.0457(9) 0.2028(6) 0.9914(6) 0.021(2) Uani 1 1 d U
C4A C -0.0879(9) 0.2831(6) 0.9840(6) 0.021(2) Uani 1 1 d U
C5A C -0.1835(9) 0.2837(6) 0.9312(6) 0.023(2) Uani 1 1 d U
C6A C -0.2586(9) 0.3541(6) 0.9163(7) 0.033(3) Uani 1 1 d U
H6A1 H -0.2862 0.3536 0.8641 0.049 Uiso 1 1 calc R
H6A2 H -0.2145 0.4029 0.9241 0.049 Uiso 1 1 calc R
H6A3 H -0.3247 0.3525 0.9511 0.049 Uiso 1 1 calc R
C7A C -0.2915(9) 0.1776(6) 0.8566(7) 0.035(3) Uani 1 1 d U
H7A1 H -0.3575 0.1607 0.8878 0.052 Uiso 1 1 calc R
H7A2 H -0.2636 0.1327 0.8272 0.052 Uiso 1 1 calc R
H7A3 H -0.3152 0.2212 0.8221 0.052 Uiso 1 1 calc R
C8A C -0.1070(9) 0.0655(6) 0.9359(6) 0.026(3) Uani 1 1 d U
H8A1 H -0.0269 0.0477 0.9419 0.039 Uiso 1 1 calc R
H8A2 H -0.1351 0.0506 0.8860 0.039 Uiso 1 1 calc R
H8A3 H -0.1551 0.0402 0.9753 0.039 Uiso 1 1 calc R
C9A C 0.0370(9) 0.1715(6) 1.0499(6) 0.029(3) Uani 1 1 d U
H9A1 H 0.0981 0.2107 1.0573 0.043 Uiso 1 1 calc R
H9A2 H 0.0714 0.1216 1.0329 0.043 Uiso 1 1 calc R
H9A3 H -0.0042 0.1619 1.0978 0.043 Uiso 1 1 calc R
C10A C -0.0514(9) 0.3519(6) 1.0307(6) 0.024(3) Uani 1 1 d U
H10A H -0.1065 0.3588 1.0723 0.036 Uiso 1 1 calc R
H10B H -0.0494 0.4005 0.9990 0.036 Uiso 1 1 calc R
H10C H 0.0256 0.3412 1.0514 0.036 Uiso 1 1 calc R
C11A C 0.3380(9) 0.3501(6) 0.7534(6) 0.019(2) Uani 1 1 d U
C12A C 0.2621(9) 0.4049(6) 0.7166(6) 0.023(2) Uani 1 1 d U
C13A C 0.2107(9) 0.4519(6) 0.7741(6) 0.022(2) Uani 1 1 d U
C14A C 0.2562(8) 0.4277(6) 0.8450(6) 0.018(2) Uani 1 1 d U
C15A C 0.3339(8) 0.3638(6) 0.8322(6) 0.017(2) Uani 1 1 d U
C16A C 0.4154(9) 0.3264(7) 0.8916(7) 0.035(3) Uani 1 1 d U
H16A H 0.4892 0.3546 0.8903 0.052 Uiso 1 1 calc R
H16B H 0.4284 0.2702 0.8805 0.052 Uiso 1 1 calc R
H16C H 0.3805 0.3305 0.9420 0.052 Uiso 1 1 calc R
C17A C 0.4227(9) 0.2963(6) 0.7150(7) 0.033(3) Uani 1 1 d U
H17A H 0.3898 0.2783 0.6674 0.050 Uiso 1 1 calc R
H17B H 0.4394 0.2501 0.7481 0.050 Uiso 1 1 calc R
H17C H 0.4943 0.3255 0.7043 0.050 Uiso 1 1 calc R
C18A C 0.2574(10) 0.4182(7) 0.6318(6) 0.037(3) Uani 1 1 d U
H18A H 0.3222 0.4519 0.6153 0.055 Uiso 1 1 calc R
H18B H 0.1846 0.4447 0.6182 0.055 Uiso 1 1 calc R
H18C H 0.2624 0.3669 0.6068 0.055 Uiso 1 1 calc R
C19A C 0.1362(10) 0.5242(6) 0.7604(7) 0.035(3) Uani 1 1 d U
H19A H 0.1850 0.5716 0.7556 0.052 Uiso 1 1 calc R
H19B H 0.0826 0.5302 0.8029 0.052 Uiso 1 1 calc R
H19C H 0.0924 0.5181 0.7136 0.052 Uiso 1 1 calc R
C20A C 0.2344(10) 0.4689(6) 0.9174(6) 0.031(3) Uani 1 1 d U
H20A H 0.2676 0.4374 0.9594 0.046 Uiso 1 1 calc R
H20B H 0.1511 0.4747 0.9253 0.046 Uiso 1 1 calc R
H20C H 0.2702 0.5216 0.9151 0.046 Uiso 1 1 calc R
C21A C -0.1938(10) 0.3087(6) 0.7164(6) 0.022(3) Uani 1 1 d U
C22A C -0.0333(10) 0.3745(7) 0.6540(7) 0.033(3) Uani 1 1 d U
C23A C 0.0903(9) 0.0562(7) 0.7944(6) 0.027(3) Uani 1 1 d U
C24A C 0.2627(10) 0.1344(6) 0.7338(7) 0.022(3) Uani 1 1 d U
C25A C 0.2058(11) 0.1492(7) 0.8739(8) 0.038(3) Uani 1 1 d U
C26A C -0.1483(13) 0.0749(9) 0.6325(9) 0.078(5) Uani 1 1 d U
H26A H -0.1395 0.0467 0.6814 0.118 Uiso 1 1 calc R
H26B H -0.1569 0.0360 0.5925 0.118 Uiso 1 1 calc R
H26C H -0.2169 0.1092 0.6340 0.118 Uiso 1 1 calc R
C27A C 0.1026(11) 0.0697(7) 0.5842(8) 0.056(4) Uani 1 1 d U
H27A H 0.1764 0.0974 0.5882 0.084 Uiso 1 1 calc R
H27B H 0.0911 0.0536 0.5319 0.084 Uiso 1 1 calc R
H27C H 0.1031 0.0223 0.6177 0.084 Uiso 1 1 calc R
C28A C -0.0503(13) 0.2055(8) 0.5343(9) 0.073(5) Uani 1 1 d U
H28A H -0.1163 0.2391 0.5478 0.110 Uiso 1 1 calc R
H28B H -0.0692 0.1750 0.4895 0.110 Uiso 1 1 calc R
H28C H 0.0168 0.2393 0.5232 0.110 Uiso 1 1 calc R
C29A C -0.0262(9) 0.3736(6) 0.8089(6) 0.024(3) Uani 1 1 d U
C30A C 0.1332(9) 0.2900(5) 0.9066(6) 0.015(2) Uani 1 1 d U
C31A C -0.0420(9) 0.1864(6) 0.7693(6) 0.020(3) Uani 1 1 d U
H31A H -0.1171 0.1449 0.7749 0.023 Uiso 1 1 calc R
C32A C 0.0205(8) 0.1924(5) 0.6983(6) 0.014(2) Uani 1 1 d U
B1A B 0.1177(9) 0.2526(6) 0.6996(8) 0.017(3) Uani 1 1 d .
H1A H 0.1748 0.2655 0.6495 0.021 Uiso 1 1 calc R
O1A O -0.2921(6) 0.3143(5) 0.7071(5) 0.047(2) Uani 1 1 d .
O2A O -0.0330(8) 0.4198(5) 0.6032(5) 0.056(3) Uani 1 1 d .
O3A O 0.0642(7) -0.0101(4) 0.7959(5) 0.044(2) Uani 1 1 d .
O4A O 0.3418(7) 0.1165(5) 0.7003(5) 0.043(2) Uani 1 1 d .
O5A O 0.2555(9) 0.1366(5) 0.9299(6) 0.075(4) Uani 1 1 d .
O6A O -0.0504(6) 0.4330(4) 0.8408(4) 0.0258(19) Uani 1 1 d .
O7A O 0.1781(6) 0.2995(4) 0.9653(4) 0.0272(19) Uani 1 1 d .
Si1A Si -0.0171(3) 0.13747(18) 0.61268(18) 0.0272(8) Uani 1 1 d .
Fe1A Fe -0.04372(12) 0.30656(8) 0.73100(9) 0.0162(4) Uani 1 1 d .
Fe2A Fe 0.13501(12) 0.15740(8) 0.78707(8) 0.0142(4) Uani 1 1 d .
Ru1A Ru -0.01945(7) 0.24508(5) 0.87126(5) 0.0132(2) Uani 1 1 d .
Ru2A Ru 0.15991(7) 0.32333(4) 0.79724(5) 0.0122(2) Uani 1 1 d .
C1B C 0.3589(8) 0.8632(5) 0.5691(6) 0.017(2) Uani 1 1 d U
C2B C 0.4124(9) 0.8090(6) 0.5166(6) 0.020(2) Uani 1 1 d U
C3B C 0.3580(9) 0.7325(6) 0.5333(6) 0.025(2) Uani 1 1 d U
C4B C 0.2744(9) 0.7416(6) 0.5884(6) 0.025(2) Uani 1 1 d U
C5B C 0.2736(9) 0.8239(6) 0.6123(6) 0.019(2) Uani 1 1 d U
C6B C 0.1862(9) 0.8595(6) 0.6637(7) 0.031(3) Uani 1 1 d U
H6B1 H 0.1503 0.8172 0.6948 0.047 Uiso 1 1 calc R
H6B2 H 0.1268 0.8871 0.6336 0.047 Uiso 1 1 calc R
H6B3 H 0.2239 0.8975 0.6966 0.047 Uiso 1 1 calc R
C7B C 0.3795(8) 0.9522(5) 0.5666(6) 0.016(2) Uani 1 1 d U
H7B1 H 0.3275 0.9777 0.5297 0.024 Uiso 1 1 calc R
H7B2 H 0.4597 0.9628 0.5518 0.024 Uiso 1 1 calc R
H7B3 H 0.3646 0.9738 0.6167 0.024 Uiso 1 1 calc R
C8B C 0.4944(10) 0.8304(6) 0.4550(7) 0.034(3) Uani 1 1 d U
H8B1 H 0.4541 0.8308 0.4065 0.052 Uiso 1 1 calc R
H8B2 H 0.5573 0.7911 0.4542 0.052 Uiso 1 1 calc R
H8B3 H 0.5262 0.8833 0.4637 0.052 Uiso 1 1 calc R
C9B C 0.3778(10) 0.6583(6) 0.4890(7) 0.036(3) Uani 1 1 d U
H9B1 H 0.3863 0.6125 0.5241 0.055 Uiso 1 1 calc R
H9B2 H 0.4482 0.6642 0.4585 0.055 Uiso 1 1 calc R
H9B3 H 0.3119 0.6498 0.4558 0.055 Uiso 1 1 calc R
C10B C 0.1863(10) 0.6791(6) 0.6143(7) 0.039(3) Uani 1 1 d U
H10D H 0.1201 0.6807 0.5800 0.058 Uiso 1 1 calc R
H10E H 0.1602 0.6904 0.6657 0.058 Uiso 1 1 calc R
H10F H 0.2221 0.6261 0.6137 0.058 Uiso 1 1 calc R
C11B C 0.8077(8) 0.6469(6) 0.7360(6) 0.018(2) Uani 1 1 d U
C12B C 0.7312(9) 0.6028(6) 0.7863(6) 0.023(2) Uani 1 1 d U
C13B C 0.6582(9) 0.5551(6) 0.7401(6) 0.023(2) Uani 1 1 d U
C14B C 0.6910(9) 0.5667(6) 0.6643(6) 0.024(2) Uani 1 1 d U
C15B C 0.7834(9) 0.6229(6) 0.6616(6) 0.023(2) Uani 1 1 d U
C16B C 0.8554(10) 0.6438(7) 0.5941(7) 0.037(3) Uani 1 1 d U
H16D H 0.8857 0.6978 0.5989 0.056 Uiso 1 1 calc R
H16E H 0.8081 0.6414 0.5484 0.056 Uiso 1 1 calc R
H16F H 0.9197 0.6060 0.5905 0.056 Uiso 1 1 calc R
C17B C 0.9053(9) 0.6959(6) 0.7591(7) 0.036(3) Uani 1 1 d U
H17D H 0.9714 0.6614 0.7714 0.054 Uiso 1 1 calc R
H17E H 0.8834 0.7261 0.8037 0.054 Uiso 1 1 calc R
H17F H 0.9264 0.7329 0.7177 0.054 Uiso 1 1 calc R
C18B C 0.7408(9) 0.5992(6) 0.8701(6) 0.025(3) Uani 1 1 d U
H18D H 0.8106 0.5695 0.8845 0.038 Uiso 1 1 calc R
H18E H 0.6730 0.5724 0.8918 0.038 Uiso 1 1 calc R
H18F H 0.7452 0.6534 0.8892 0.038 Uiso 1 1 calc R
C19B C 0.5753(9) 0.4938(6) 0.7727(6) 0.027(3) Uani 1 1 d U
H19D H 0.5111 0.4871 0.7377 0.041 Uiso 1 1 calc R
H19E H 0.5455 0.5118 0.8214 0.041 Uiso 1 1 calc R
H19F H 0.6157 0.4429 0.7802 0.041 Uiso 1 1 calc R
C20B C 0.6450(10) 0.5200(6) 0.5985(7) 0.038(3) Uani 1 1 d U
H20D H 0.6936 0.4729 0.5910 0.056 Uiso 1 1 calc R
H20E H 0.6460 0.5537 0.5524 0.056 Uiso 1 1 calc R
H20F H 0.5656 0.5032 0.6096 0.056 Uiso 1 1 calc R
C21B C 0.4497(8) 0.6593(6) 0.8635(6) 0.018(3) Uani 1 1 d U
C22B C 0.2859(9) 0.7325(6) 0.8055(6) 0.016(2) Uani 1 1 d U
C23B C 0.5942(9) 0.9558(7) 0.6973(6) 0.025(3) Uani 1 1 d U
C24B C 0.6891(11) 0.8481(7) 0.6178(8) 0.043(3) Uani 1 1 d U
C25B C 0.7580(10) 0.8685(6) 0.7519(7) 0.029(3) Uani 1 1 d U
C26B C 0.4298(9) 0.6470(7) 0.7096(6) 0.026(3) Uani 1 1 d U
C27B C 0.5883(8) 0.7112(5) 0.5969(6) 0.012(2) Uani 1 1 d U
C28B C 0.3673(13) 0.9595(9) 0.8745(9) 0.085(5) Uani 1 1 d U
H28D H 0.2973 0.9270 0.8740 0.127 Uiso 1 1 calc R
H28E H 0.3745 0.9892 0.8263 0.127 Uiso 1 1 calc R
H28F H 0.3625 0.9970 0.9161 0.127 Uiso 1 1 calc R
C29B C 0.6247(12) 0.9587(8) 0.9020(9) 0.063(4) Uani 1 1 d U
H29A H 0.6116 0.9921 0.9460 0.094 Uiso 1 1 calc R
H29B H 0.6366 0.9927 0.8569 0.094 Uiso 1 1 calc R
H29C H 0.6933 0.9254 0.9106 0.094 Uiso 1 1 calc R
C30B C 0.4783(12) 0.8312(8) 0.9727(8) 0.062(4) Uani 1 1 d U
H30A H 0.4048 0.8028 0.9703 0.093 Uiso 1 1 calc R
H30B H 0.4786 0.8647 1.0173 0.093 Uiso 1 1 calc R
H30C H 0.5419 0.7927 0.9760 0.093 Uiso 1 1 calc R
C31B C 0.4504(9) 0.8383(6) 0.7372(6) 0.017(3) Uani 1 1 d U
H31B H 0.3826 0.8860 0.7333 0.021 Uiso 1 1 calc R
C32B C 0.5197(8) 0.8305(6) 0.8042(6) 0.019(3) Uani 1 1 d U
B1B B 0.6104(10) 0.7645(6) 0.8018(7) 0.013(3) Uani 1 1 d U
H1B H 0.6731 0.7510 0.8484 0.016 Uiso 1 1 calc R
O1B O 0.4551(6) 0.6195(4) 0.9178(4) 0.032(2) Uani 1 1 d .
O2B O 0.1896(6) 0.7372(5) 0.8216(5) 0.041(2) Uani 1 1 d .
O3B O 0.7363(11) 0.8525(6) 0.5591(6) 0.104(5) Uani 1 1 d .
O4B O 0.5771(7) 1.0229(4) 0.6928(5) 0.046(2) Uani 1 1 d .
O5B O 0.8445(7) 0.8839(5) 0.7804(6) 0.063(3) Uani 1 1 d .
O6B O 0.3951(6) 0.5893(4) 0.6813(4) 0.0204(18) Uani 1 1 d .
O7B O 0.6229(6) 0.6954(4) 0.5371(4) 0.031(2) Uani 1 1 d .
Si1B Si 0.4959(3) 0.89348(17) 0.88806(18) 0.0251(8) Uani 1 1 d .
Fe1B Fe 0.43398(12) 0.72137(8) 0.78267(8) 0.0134(4) Uani 1 1 d .
Fe2B Fe 0.62591(12) 0.85165(8) 0.70801(8) 0.0137(4) Uani 1 1 d .
Ru1B Ru 0.44863(7) 0.77137(4) 0.63837(5) 0.0119(2) Uani 1 1 d .
Ru2B Ru 0.62512(7) 0.68453(4) 0.70638(5) 0.0126(2) Uani 1 1 d .

loop_
_atom_site_aniso_label
_atom_site_aniso_U_11
_atom_site_aniso_U_22
_atom_site_aniso_U_33
_atom_site_aniso_U_23
_atom_site_aniso_U_13
_atom_site_aniso_U_12
C1A 0.022(4) 0.028(4) 0.027(4) 0.002(3) 0.008(3) 0.000(3)
C2A 0.019(4) 0.023(4) 0.025(4) 0.003(3) 0.005(3) 0.001(3)
C3A 0.019(4) 0.021(4) 0.023(4) 0.006(3) 0.007(3) 0.003(3)
C4A 0.020(4) 0.021(4) 0.023(4) 0.004(3) 0.010(3) 0.000(3)
C5A 0.019(4) 0.026(4) 0.025(4) 0.007(3) 0.007(3) 0.004(3)
C6A 0.028(5) 0.036(5) 0.034(5) 0.006(4) 0.003(4) 0.001(4)
C7A 0.029(5) 0.037(5) 0.037(5) 0.009(4) -0.002(4) -0.004(4)
C8A 0.025(4) 0.026(4) 0.026(5) 0.005(4) 0.001(4) -0.004(4)
C9A 0.030(5) 0.029(4) 0.027(5) 0.005(4) -0.003(4) -0.004(4)
C10A 0.027(4) 0.020(4) 0.024(5) -0.001(4) 0.005(4) -0.001(4)
C11A 0.020(4) 0.016(4) 0.020(4) -0.001(3) 0.001(3) -0.004(3)
C12A 0.024(4) 0.022(4) 0.022(4) 0.002(3) 0.004(3) -0.006(3)
C13A 0.025(4) 0.018(4) 0.022(4) 0.003(3) 0.006(3) -0.004(3)
C14A 0.018(4) 0.018(4) 0.017(4) -0.002(3) 0.004(3) -0.005(3)
C15A 0.015(4) 0.017(4) 0.019(4) 0.000(3) 0.000(3) -0.002(3)
C16A 0.028(5) 0.042(5) 0.035(5) 0.003(4) 0.000(4) -0.009(4)
C17A 0.028(5) 0.034(5) 0.038(5) -0.009(4) 0.003(4) -0.010(4)
C18A 0.038(5) 0.040(5) 0.032(5) -0.005(4) 0.004(4) -0.014(4)
C19A 0.037(5) 0.033(5) 0.033(5) 0.004(4) 0.003(4) 0.003(4)
C20A 0.035(5) 0.028(4) 0.030(5) -0.004(4) 0.001(4) -0.007(4)
C21A 0.020(4) 0.022(4) 0.024(5) 0.003(4) 0.004(4) 0.005(4)
C22A 0.029(5) 0.034(5) 0.034(5) 0.008(4) 0.001(4) 0.003(4)
C23A 0.026(4) 0.025(4) 0.028(5) 0.004(4) 0.003(4) 0.006(4)
C24A 0.022(4) 0.018(4) 0.026(5) 0.002(4) 0.004(4) 0.001(4)
C25A 0.043(5) 0.035(5) 0.036(5) -0.006(4) -0.001(4) 0.008(4)
C26A 0.075(6) 0.082(6) 0.079(6) -0.008(5) -0.001(5) -0.011(4)
C27A 0.058(5) 0.054(5) 0.056(6) -0.005(4) 0.000(4) 0.006(4)
C28A 0.080(6) 0.071(6) 0.068(6) 0.003(4) -0.006(4) 0.009(4)
C29A 0.025(4) 0.021(4) 0.025(5) 0.005(4) -0.003(4) -0.002(4)
C30A 0.015(4) 0.012(4) 0.020(4) 0.011(4) 0.010(4) 0.003(3)
C31A 0.019(4) 0.014(4) 0.025(5) 0.006(4) 0.003(4) 0.001(3)
C32A 0.015(4) 0.014(4) 0.012(4) 0.005(3) -0.004(4) -0.002(3)
B1A 0.003(6) 0.017(7) 0.032(9) 0.005(6) 0.003(6) 0.002(5)
O1A 0.013(5) 0.075(6) 0.050(6) 0.015(5) -0.007(4) 0.022(4)
O2A 0.059(6) 0.064(6) 0.042(6) 0.043(5) -0.007(5) -0.010(5)
O3A 0.045(6) 0.017(5) 0.068(7) 0.015(4) 0.000(5) -0.008(4)
O4A 0.033(5) 0.045(5) 0.049(6) 0.005(4) 0.027(5) 0.016(4)
O5A 0.114(9) 0.062(7) 0.049(7) -0.022(5) -0.041(7) 0.058(6)
O6A 0.023(4) 0.016(4) 0.038(5) 0.001(4) 0.013(4) 0.012(3)
O7A 0.032(5) 0.036(5) 0.013(5) 0.008(4) -0.010(4) -0.005(4)
Si1A 0.0258(19) 0.0337(19) 0.022(2) -0.0059(15) -0.0026(16) -0.0030(15)
Fe1A 0.0113(8) 0.0173(8) 0.0194(10) 0.0088(7) 0.0017(7) 0.0037(6)
Fe2A 0.0125(8) 0.0146(8) 0.0154(9) 0.0006(7) -0.0002(7) 0.0029(6)
Ru1A 0.0098(5) 0.0145(5) 0.0149(5) 0.0063(4) 0.0047(4) 0.0028(4)
Ru2A 0.0117(5) 0.0104(5) 0.0145(5) 0.0022(4) 0.0044(4) -0.0006(4)
C1B 0.020(4) 0.016(4) 0.014(4) 0.002(3) -0.001(3) -0.005(3)
C2B 0.027(4) 0.015(4) 0.019(4) -0.001(3) 0.000(3) -0.005(3)
C3B 0.030(4) 0.019(4) 0.027(4) 0.000(3) -0.003(3) 0.000(3)
C4B 0.027(4) 0.023(4) 0.025(4) 0.007(3) -0.005(3) -0.001(3)
C5B 0.023(4) 0.020(4) 0.016(4) 0.004(3) -0.005(3) -0.002(3)
C6B 0.026(4) 0.030(4) 0.036(5) 0.008(4) 0.006(4) 0.000(4)
C7B 0.017(4) 0.016(4) 0.015(4) 0.000(3) 0.004(4) 0.003(3)
C8B 0.041(5) 0.031(4) 0.031(5) 0.000(4) 0.001(4) 0.004(4)
C9B 0.046(5) 0.031(5) 0.033(5) 0.000(4) -0.009(4) -0.006(4)
C10B 0.038(5) 0.034(5) 0.044(5) 0.010(4) -0.004(4) -0.007(4)
C11B 0.019(4) 0.014(4) 0.021(4) -0.002(3) 0.002(3) 0.004(3)
C12B 0.025(4) 0.019(4) 0.024(4) 0.001(3) -0.003(3) 0.005(3)
C13B 0.026(4) 0.017(4) 0.026(4) 0.006(3) -0.003(3) 0.004(3)
C14B 0.025(4) 0.019(4) 0.027(4) -0.001(3) 0.000(3) 0.007(3)
C15B 0.023(4) 0.020(4) 0.027(4) -0.002(3) 0.003(3) 0.006(3)
C16B 0.037(5) 0.039(5) 0.035(5) -0.003(4) -0.001(4) 0.006(4)
C17B 0.030(5) 0.036(5) 0.042(5) 0.005(4) 0.003(4) 0.000(4)
C18B 0.024(4) 0.027(4) 0.025(5) 0.002(4) -0.010(4) 0.001(4)
C19B 0.031(5) 0.021(4) 0.029(5) -0.001(4) -0.003(4) 0.005(4)
C20B 0.046(5) 0.030(4) 0.037(5) -0.008(4) -0.003(4) 0.000(4)
C21B 0.012(4) 0.024(4) 0.017(4) 0.009(4) 0.004(4) 0.001(3)
C22B 0.012(4) 0.017(4) 0.018(4) 0.006(3) -0.005(4) -0.004(3)
C23B 0.021(4) 0.024(4) 0.030(5) 0.003(4) 0.000(4) -0.003(4)
C24B 0.045(5) 0.039(5) 0.044(5) -0.007(4) 0.011(4) -0.016(4)
C25B 0.028(5) 0.025(4) 0.032(5) 0.006(4) -0.004(4) -0.003(4)
C26B 0.028(5) 0.028(4) 0.022(5) 0.007(4) 0.000(4) 0.001(4)
C27B 0.013(4) 0.013(4) 0.011(4) 0.003(4) -0.002(4) -0.005(3)
C28B 0.087(7) 0.088(6) 0.079(7) -0.008(5) -0.008(5) 0.009(4)
C29B 0.066(6) 0.064(6) 0.058(6) -0.008(4) 0.000(4) -0.011(4)
C30B 0.070(6) 0.059(5) 0.058(6) -0.002(4) 0.008(4) -0.007(4)
C31B 0.024(4) 0.016(4) 0.012(4) 0.003(3) -0.002(4) -0.003(3)
C32B 0.020(4) 0.018(4) 0.021(4) 0.001(4) -0.004(4) -0.008(3)
B1B 0.019(5) 0.008(4) 0.012(5) 0.001(4) 0.001(4) 0.001(4)
O1B 0.039(5) 0.036(5) 0.022(5) 0.015(4) 0.002(4) 0.005(4)
O2B 0.015(5) 0.058(6) 0.048(6) 0.023(4) 0.009(4) 0.007(4)
O3B 0.154(11) 0.091(8) 0.069(8) -0.038(7) 0.099(8) -0.075(8)
O4B 0.044(5) 0.010(4) 0.084(7) 0.014(4) 0.005(5) -0.003(4)
O5B 0.044(6) 0.042(5) 0.100(9) 0.042(5) -0.042(6) -0.027(5)
O6B 0.025(4) 0.016(4) 0.020(5) -0.004(3) -0.012(4) -0.009(3)
O7B 0.040(5) 0.035(5) 0.018(5) 0.008(4) 0.011(4) 0.002(4)
Si1B 0.037(2) 0.0205(17) 0.0176(19) -0.0068(14) -0.0026(16) 0.0066(14)
Fe1B 0.0124(8) 0.0134(8) 0.0140(9) 0.0056(7) 0.0000(7) -0.0022(6)
Fe2B 0.0126(8) 0.0107(8) 0.0179(9) 0.0000(7) -0.0001(7) -0.0044(6)
Ru1B 0.0142(5) 0.0110(5) 0.0105(5) 0.0019(4) -0.0017(4) -0.0029(4)
Ru2B 0.0141(5) 0.0100(4) 0.0138(5) 0.0002(4) 0.0000(4) 0.0006(4)

loop_
_atom_type_symbol
_atom_type_description
_atom_type_scat_dispersion_real
_atom_type_scat_dispersion_imag
_atom_type_scat_source
C C 0.0033 0.0016 'International Tables Vol C Tables 4.2.6.8 and 6.1.1.4'
H H 0.0000 0.0000 'International Tables Vol C Tables 4.2.6.8 and 6.1.1.4'
B B 0.0013 0.0007 'International Tables Vol C Tables 4.2.6.8 and 6.1.1.4'
O O 0.0106 0.0060 'International Tables Vol C Tables 4.2.6.8 and 6.1.1.4'
Si Si 0.0817 0.0704 'International Tables Vol C Tables 4.2.6.8 and 6.1.1.4'
Fe Fe 0.3463 0.8444 'International Tables Vol C Tables 4.2.6.8 and 6.1.1.4'
Ru Ru -1.2594 0.8363 'International Tables Vol C Tables 4.2.6.8 and 6.1.1.4'

loop_
_geom_angle_atom_site_label_1
_geom_angle_atom_site_label_2
_geom_angle_atom_site_label_3
_geom_angle
C5A C1A C2A 108.9(9)
C5A C1A C7A 125.7(9)
C2A C1A C7A 125.2(9)
C5A C1A Ru1A 72.8(6)
C2A C1A Ru1A 70.5(6)
C7A C1A Ru1A 127.4(8)
C3A C2A C1A 108.5(9)
C3A C2A C8A 126.5(9)
C1A C2A C8A 124.7(9)
C3A C2A Ru1A 72.1(6)
C1A C2A Ru1A 72.2(6)
C8A C2A Ru1A 126.4(7)
C2A C3A C4A 107.2(9)
C2A C3A C9A 125.6(9)
C4A C3A C9A 126.3(9)
C2A C3A Ru1A 70.7(6)
C4A C3A Ru1A 71.5(6)
C9A C3A Ru1A 131.8(8)
C3A C4A C5A 107.9(9)
C3A C4A C10A 125.9(9)
C5A C4A C10A 125.6(8)
C3A C4A Ru1A 71.2(6)
C5A C4A Ru1A 72.1(6)
C10A C4A Ru1A 128.9(7)
C1A C5A C4A 107.5(8)
C1A C5A C6A 128.5(10)
C4A C5A C6A 123.6(9)
C1A C5A Ru1A 71.0(6)
C4A C5A Ru1A 70.4(6)
C6A C5A Ru1A 129.7(8)
C5A C6A H6A1 109.5
C5A C6A H6A2 109.5
H6A1 C6A H6A2 109.5
C5A C6A H6A3 109.5
H6A1 C6A H6A3 109.5
H6A2 C6A H6A3 109.5
C1A C7A H7A1 109.5
C1A C7A H7A2 109.5
H7A1 C7A H7A2 109.5
C1A C7A H7A3 109.5
H7A1 C7A H7A3 109.5
H7A2 C7A H7A3 109.5
C2A C8A H8A1 109.5
C2A C8A H8A2 109.5
H8A1 C8A H8A2 109.5
C2A C8A H8A3 109.5
H8A1 C8A H8A3 109.5
H8A2 C8A H8A3 109.5
C3A C9A H9A1 109.5
C3A C9A H9A2 109.5
H9A1 C9A H9A2 109.5
C3A C9A H9A3 109.5
H9A1 C9A H9A3 109.5
H9A2 C9A H9A3 109.5
C4A C10A H10A 109.5
C4A C10A H10B 109.5
H10A C10A H10B 109.5
C4A C10A H10C 109.5
H10A C10A H10C 109.5
H10B C10A H10C 109.5
C15A C11A C12A 108.3(9)
C15A C11A C17A 125.2(9)
C12A C11A C17A 125.7(10)
C15A C11A Ru2A 70.8(6)
C12A C11A Ru2A 73.2(6)
C17A C11A Ru2A 129.4(7)
C11A C12A C13A 106.9(9)
C11A C12A C18A 124.0(10)
C13A C12A C18A 128.2(10)
C11A C12A Ru2A 70.3(6)
C13A C12A Ru2A 71.1(6)
C18A C12A Ru2A 132.1(7)
C14A C13A C12A 109.0(9)
C14A C13A C19A 124.9(9)
C12A C13A C19A 125.3(10)
C14A C13A Ru2A 71.8(6)
C12A C13A Ru2A 72.3(6)
C19A C13A Ru2A 129.9(7)
C13A C14A C15A 107.3(9)
C13A C14A C20A 124.9(9)
C15A C14A C20A 127.5(9)
C13A C14A Ru2A 71.9(5)
C15A C14A Ru2A 70.1(5)
C20A C14A Ru2A 128.2(7)
C11A C15A C14A 108.5(9)
C11A C15A C16A 125.5(9)
C14A C15A C16A 125.2(9)
C11A C15A Ru2A 72.2(6)
C14A C15A Ru2A 73.1(6)
C16A C15A Ru2A 128.8(7)
C15A C16A H16A 109.5
C15A C16A H16B 109.5
H16A C16A H16B 109.5
C15A C16A H16C 109.5
H16A C16A H16C 109.5
H16B C16A H16C 109.5
C11A C17A H17A 109.5
C11A C17A H17B 109.5
H17A C17A H17B 109.5
C11A C17A H17C 109.5
H17A C17A H17C 109.5
H17B C17A H17C 109.5
C12A C18A H18A 109.5
C12A C18A H18B 109.5
H18A C18A H18B 109.5
C12A C18A H18C 109.5
H18A C18A H18C 109.5
H18B C18A H18C 109.5
C13A C19A H19A 109.5
C13A C19A H19B 109.5
H19A C19A H19B 109.5
C13A C19A H19C 109.5
H19A C19A H19C 109.5
H19B C19A H19C 109.5
C14A C20A H20A 109.5
C14A C20A H20B 109.5
H20A C20A H20B 109.5
C14A C20A H20C 109.5
H20A C20A H20C 109.5
H20B C20A H20C 109.5
O1A C21A Fe1A 176.4(9)
O2A C22A Fe1A 176.2(11)
O3A C23A Fe2A 176.6(11)
O4A C24A Fe2A 177.1(10)
O5A C25A Fe2A 173.8(10)
Si1A C26A H26A 109.5
Si1A C26A H26B 109.5
H26A C26A H26B 109.5
Si1A C26A H26C 109.5
H26A C26A H26C 109.5
H26B C26A H26C 109.5
Si1A C27A H27A 109.5
Si1A C27A H27B 109.5
H27A C27A H27B 109.5
Si1A C27A H27C 109.5
H27A C27A H27C 109.5
H27B C27A H27C 109.5
Si1A C28A H28A 109.5
Si1A C28A H28B 109.5
H28A C28A H28B 109.5
Si1A C28A H28C 109.5
H28A C28A H28C 109.5
H28B C28A H28C 109.5
O6A C29A Fe1A 151.2(9)
O6A C29A Ru2A 124.4(7)
Fe1A C29A Ru2A 79.0(4)
O6A C29A Ru1A 123.0(8)
Fe1A C29A Ru1A 77.6(4)
Ru2A C29A Ru1A 71.8(3)
O7A C30A Ru2A 137.3(8)
O7A C30A Ru1A 136.1(8)
Ru2A C30A Ru1A 86.1(4)
C32A C31A Ru1A 131.1(7)
C32A C31A Fe1A 71.3(6)
Ru1A C31A Fe1A 79.1(3)
C32A C31A Fe2A 70.2(5)
Ru1A C31A Fe2A 81.8(4)
Fe1A C31A Fe2A 105.5(4)
C32A C31A H31A 119.5
Ru1A C31A H31A 109.4
Fe1A C31A H31A 127.7
Fe2A C31A H31A 126.7
C31A C32A B1A 112.9(9)
C31A C32A Si1A 124.4(7)
B1A C32A Si1A 122.7(8)
C31A C32A Fe2A 70.0(5)
B1A C32A Fe2A 72.2(6)
Si1A C32A Fe2A 128.4(5)
C31A C32A Fe1A 68.9(5)
B1A C32A Fe1A 69.5(5)
Si1A C32A Fe1A 127.3(5)
Fe2A C32A Fe1A 104.3(4)
C32A B1A Fe1A 69.1(6)
C32A B1A Ru2A 124.1(9)
Fe1A B1A Ru2A 75.8(4)
C32A B1A Fe2A 66.9(6)
Fe1A B1A Fe2A 101.6(5)
Ru2A B1A Fe2A 79.8(4)
C32A B1A H1A 122.8
Fe1A B1A H1A 129.7
Ru2A B1A H1A 113.1
Fe2A B1A H1A 128.6
C28A Si1A C32A 111.0(6)
C28A Si1A C27A 109.2(7)
C32A Si1A C27A 111.2(5)
C28A Si1A C26A 108.0(7)
C32A Si1A C26A 109.4(6)
C27A Si1A C26A 107.9(6)
C22A Fe1A C21A 86.7(5)
C22A Fe1A C29A 100.2(5)
C21A Fe1A C29A 102.6(5)
C22A Fe1A C31A 147.6(5)
C21A Fe1A C31A 94.0(4)
C29A Fe1A C31A 111.2(4)
C22A Fe1A C32A 109.6(5)
C21A Fe1A C32A 108.2(4)
C29A Fe1A C32A 137.7(4)
C31A Fe1A C32A 39.8(4)
C22A Fe1A B1A 90.6(5)
C21A Fe1A B1A 145.7(4)
C29A Fe1A B1A 111.5(5)
C31A Fe1A B1A 70.9(4)
C32A Fe1A B1A 41.4(4)
C22A Fe1A Ru2A 101.9(4)
C21A Fe1A Ru2A 160.6(4)
C29A Fe1A Ru2A 59.0(3)
C31A Fe1A Ru2A 87.9(3)
C32A Fe1A Ru2A 85.4(2)
B1A Fe1A Ru2A 52.6(3)
C22A Fe1A Ru1A 159.6(4)
C21A Fe1A Ru1A 104.4(4)
C29A Fe1A Ru1A 61.0(3)
C31A Fe1A Ru1A 50.1(3)
C32A Fe1A Ru1A 83.5(3)
B1A Fe1A Ru1A 89.4(4)
Ru2A Fe1A Ru1A 62.52(4)
C25A Fe2A C23A 91.2(5)
C25A Fe2A C24A 93.3(5)
C23A Fe2A C24A 93.6(5)
C25A Fe2A C31A 126.8(5)
C23A Fe2A C31A 86.6(4)
C24A Fe2A C31A 139.8(5)
C25A Fe2A C32A 163.4(5)
C23A Fe2A C32A 96.6(4)
C24A Fe2A C32A 100.7(4)
C31A Fe2A C32A 39.7(4)
C25A Fe2A B1A 134.4(5)
C23A Fe2A B1A 134.3(5)
C24A Fe2A B1A 82.5(5)
C31A Fe2A B1A 69.5(4)
C32A Fe2A B1A 40.9(4)
C25A Fe2A Ru1A 82.1(4)
C23A Fe2A Ru1A 106.9(4)
C24A Fe2A Ru1A 159.0(3)
C31A Fe2A Ru1A 48.5(3)
C32A Fe2A Ru1A 81.6(3)
B1A Fe2A Ru1A 86.1(3)
C25A Fe2A Ru2A 87.1(4)
C23A Fe2A Ru2A 166.5(4)
C24A Fe2A Ru2A 99.9(3)
C31A Fe2A Ru2A 83.7(3)
C32A Fe2A Ru2A 81.9(2)
B1A Fe2A Ru2A 49.7(3)
Ru1A Fe2A Ru2A 59.55(4)
C30A Ru1A C31A 124.4(4)
C30A Ru1A C2A 120.2(4)
C31A Ru1A C2A 95.6(4)
C30A Ru1A C3A 86.3(4)
C31A Ru1A C3A 130.8(4)
C2A Ru1A C3A 37.2(4)
C30A Ru1A C4A 85.1(4)
C31A Ru1A C4A 150.2(4)
C2A Ru1A C4A 62.0(4)
C3A Ru1A C4A 37.3(3)
C30A Ru1A C1A 145.6(4)
C31A Ru1A C1A 88.6(4)
C2A Ru1A C1A 37.3(4)
C3A Ru1A C1A 62.1(4)
C4A Ru1A C1A 61.7(4)
C30A Ru1A C5A 118.2(4)
C31A Ru1A C5A 115.9(4)
C2A Ru1A C5A 61.6(4)
C3A Ru1A C5A 62.3(4)
C4A Ru1A C5A 37.5(4)
C1A Ru1A C5A 36.2(3)
C30A Ru1A C29A 80.3(4)
C31A Ru1A C29A 92.1(4)
C2A Ru1A C29A 146.5(4)
C3A Ru1A C29A 133.7(4)
C4A Ru1A C29A 97.2(4)
C1A Ru1A C29A 110.8(4)
C5A Ru1A C29A 85.7(4)
C30A Ru1A Fe1A 104.0(3)
C31A Ru1A Fe1A 50.8(3)
C2A Ru1A Fe1A 135.5(3)
C3A Ru1A Fe1A 165.6(3)
C4A Ru1A Fe1A 132.2(3)
C1A Ru1A Fe1A 105.1(3)
C5A Ru1A Fe1A 103.5(3)
C29A Ru1A Fe1A 41.4(3)
C30A Ru1A Fe2A 79.1(3)
C31A Ru1A Fe2A 49.7(3)
C2A Ru1A Fe2A 104.9(3)
C3A Ru1A Fe2A 115.8(2)
C4A Ru1A Fe2A 150.1(3)
C1A Ru1A Fe2A 125.5(3)
C5A Ru1A Fe2A 161.5(3)
C29A Ru1A Fe2A 104.9(3)
Fe1A Ru1A Fe2A 76.65(5)
C30A Ru1A Ru2A 46.8(3)
C31A Ru1A Ru2A 85.4(3)
C2A Ru1A Ru2A 160.3(3)
C3A Ru1A Ru2A 133.0(3)
C4A Ru1A Ru2A 122.5(3)
C1A Ru1A Ru2A 162.1(3)
C5A Ru1A Ru2A 135.1(3)
C29A Ru1A Ru2A 52.8(3)
Fe1A Ru1A Ru2A 58.40(4)
Fe2A Ru1A Ru2A 61.10(4)
C30A Ru2A B1A 125.4(4)
C30A Ru2A C15A 87.1(4)
B1A Ru2A C15A 127.3(4)
C30A Ru2A C11A 121.0(4)
B1A Ru2A C11A 92.7(4)
C15A Ru2A C11A 37.0(4)
C30A Ru2A C14A 85.2(4)
B1A Ru2A C14A 148.5(4)
C15A Ru2A C14A 36.8(3)
C11A Ru2A C14A 61.4(4)
C30A Ru2A C13A 116.8(4)
B1A Ru2A C13A 116.9(4)
C15A Ru2A C13A 61.0(4)
C11A Ru2A C13A 60.9(4)
C14A Ru2A C13A 36.3(4)
C30A Ru2A C12A 145.3(4)
B1A Ru2A C12A 87.4(4)
C15A Ru2A C12A 61.3(4)
C11A Ru2A C12A 36.5(4)
C14A Ru2A C12A 61.1(4)
C13A Ru2A C12A 36.6(4)
C30A Ru2A C29A 82.5(4)
B1A Ru2A C29A 93.6(4)
C15A Ru2A C29A 134.7(4)
C11A Ru2A C29A 144.3(4)
C14A Ru2A C29A 98.2(4)
C13A Ru2A C29A 85.0(4)
C12A Ru2A C29A 108.8(4)
C30A Ru2A Fe1A 105.0(3)
B1A Ru2A Fe1A 51.6(3)
C15A Ru2A Fe1A 165.4(3)
C11A Ru2A Fe1A 133.5(3)
C14A Ru2A Fe1A 134.4(2)
C13A Ru2A Fe1A 105.4(3)
C12A Ru2A Fe1A 104.7(3)
C29A Ru2A Fe1A 42.0(3)
C30A Ru2A Ru1A 47.1(3)
B1A Ru2A Ru1A 86.5(3)
C15A Ru2A Ru1A 134.0(3)
C11A Ru2A Ru1A 160.2(3)
C14A Ru2A Ru1A 124.1(3)
C13A Ru2A Ru1A 136.1(3)
C12A Ru2A Ru1A 162.6(3)
C29A Ru2A Ru1A 55.4(3)
Fe1A Ru2A Ru1A 59.07(4)
C30A Ru2A Fe2A 78.1(3)
B1A Ru2A Fe2A 50.5(3)
C15A Ru2A Fe2A 115.2(2)
C11A Ru2A Fe2A 105.5(2)
C14A Ru2A Fe2A 148.7(3)
C13A Ru2A Fe2A 163.2(3)
C12A Ru2A Fe2A 126.6(3)
C29A Ru2A Fe2A 105.6(3)
Fe1A Ru2A Fe2A 76.12(4)
Ru1A Ru2A Fe2A 59.35(4)
C5B C1B C2B 110.6(8)
C5B C1B C7B 125.4(9)
C2B C1B C7B 123.2(9)
C5B C1B Ru1B 73.5(6)
C2B C1B Ru1B 73.5(6)
C7B C1B Ru1B 128.0(6)
C1B C2B C3B 104.5(9)
C1B C2B C8B 126.6(9)
C3B C2B C8B 128.6(9)
C1B C2B Ru1B 68.7(6)
C3B C2B Ru1B 70.5(6)
C8B C2B Ru1B 129.3(7)
C4B C3B C2B 109.6(9)
C4B C3B C9B 125.1(10)
C2B C3B C9B 124.7(10)
C4B C3B Ru1B 73.0(6)
C2B C3B Ru1B 71.9(6)
C9B C3B Ru1B 128.4(7)
C3B C4B C5B 109.1(9)
C3B C4B C10B 126.3(10)
C5B C4B C10B 124.2(10)
C3B C4B Ru1B 71.4(6)
C5B C4B Ru1B 70.6(5)
C10B C4B Ru1B 129.6(7)
C1B C5B C4B 106.2(9)
C1B C5B C6B 128.1(9)
C4B C5B C6B 125.1(10)
C1B C5B Ru1B 69.8(6)
C4B C5B Ru1B 71.9(6)
C6B C5B Ru1B 130.0(7)
C5B C6B H6B1 109.5
C5B C6B H6B2 109.5
H6B1 C6B H6B2 109.5
C5B C6B H6B3 109.5
H6B1 C6B H6B3 109.5
H6B2 C6B H6B3 109.5
C1B C7B H7B1 109.5
C1B C7B H7B2 109.5
H7B1 C7B H7B2 109.5
C1B C7B H7B3 109.5
H7B1 C7B H7B3 109.5
H7B2 C7B H7B3 109.5
C2B C8B H8B1 109.5
C2B C8B H8B2 109.5
H8B1 C8B H8B2 109.5
C2B C8B H8B3 109.5
H8B1 C8B H8B3 109.5
H8B2 C8B H8B3 109.5
C3B C9B H9B1 109.5
C3B C9B H9B2 109.5
H9B1 C9B H9B2 109.5
C3B C9B H9B3 109.5
H9B1 C9B H9B3 109.5
H9B2 C9B H9B3 109.5
C4B C10B H10D 109.5
C4B C10B H10E 109.5
H10D C10B H10E 109.5
C4B C10B H10F 109.5
H10D C10B H10F 109.5
H10E C10B H10F 109.5
C15B C11B C12B 107.0(9)
C15B C11B C17B 126.3(10)
C12B C11B C17B 125.8(10)
C15B C11B Ru2B 71.2(6)
C12B C11B Ru2B 72.9(6)
C17B C11B Ru2B 129.3(7)
C13B C12B C11B 107.3(9)
C13B C12B C18B 127.2(10)
C11B C12B C18B 124.9(9)
C13B C12B Ru2B 70.5(6)
C11B C12B Ru2B 70.2(6)
C18B C12B Ru2B 131.6(7)
C14B C13B C12B 108.6(10)
C14B C13B C19B 127.7(10)
C12B C13B C19B 123.0(10)
C14B C13B Ru2B 71.5(6)
C12B C13B Ru2B 72.8(6)
C19B C13B Ru2B 129.2(7)
C13B C14B C15B 107.9(9)
C13B C14B C20B 125.1(10)
C15B C14B C20B 126.6(11)
C13B C14B Ru2B 72.5(6)
C15B C14B Ru2B 71.2(6)
C20B C14B Ru2B 127.3(7)
C11B C15B C14B 109.1(10)
C11B C15B C16B 124.3(10)
C14B C15B C16B 126.0(10)
C11B C15B Ru2B 72.3(6)
C14B C15B Ru2B 71.8(6)
C16B C15B Ru2B 129.2(7)
C15B C16B H16D 109.5
C15B C16B H16E 109.5
H16D C16B H16E 109.5
C15B C16B H16F 109.5
H16D C16B H16F 109.5
H16E C16B H16F 109.5
C11B C17B H17D 109.5
C11B C17B H17E 109.5
H17D C17B H17E 109.5
C11B C17B H17F 109.5
H17D C17B H17F 109.5
H17E C17B H17F 109.5
C12B C18B H18D 109.5
C12B C18B H18E 109.5
H18D C18B H18E 109.5
C12B C18B H18F 109.5
H18D C18B H18F 109.5
H18E C18B H18F 109.5
C13B C19B H19D 109.5
C13B C19B H19E 109.5
H19D C19B H19E 109.5
C13B C19B H19F 109.5
H19D C19B H19F 109.5
H19E C19B H19F 109.5
C14B C20B H20D 109.5
C14B C20B H20E 109.5
H20D C20B H20E 109.5
C14B C20B H20F 109.5
H20D C20B H20F 109.5
H20E C20B H20F 109.5
O1B C21B Fe1B 176.9(9)
O2B C22B Fe1B 177.6(9)
O4B C23B Fe2B 177.2(10)
O3B C24B Fe2B 173.6(11)
O5B C25B Fe2B 176.4(10)
O6B C26B Fe1B 154.3(10)
O6B C26B Ru2B 123.3(8)
Fe1B C26B Ru2B 78.2(4)
O6B C26B Ru1B 121.4(8)
Fe1B C26B Ru1B 76.6(4)
Ru2B C26B Ru1B 70.9(3)
O7B C27B Ru2B 138.2(8)
O7B C27B Ru1B 135.8(8)
Ru2B C27B Ru1B 85.7(4)
Si1B C28B H28D 109.5
Si1B C28B H28E 109.5
H28D C28B H28E 109.5
Si1B C28B H28F 109.5
H28D C28B H28F 109.5
H28E C28B H28F 109.5
Si1B C29B H29A 109.5
Si1B C29B H29B 109.5
H29A C29B H29B 109.5
Si1B C29B H29C 109.5
H29A C29B H29C 109.5
H29B C29B H29C 109.5
Si1B C30B H30A 109.5
Si1B C30B H30B 109.5
H30A C30B H30B 109.5
Si1B C30B H30C 109.5
H30A C30B H30C 109.5
H30B C30B H30C 109.5
C32B C31B Ru1B 130.9(7)
C32B C31B Fe2B 70.5(6)
Ru1B C31B Fe2B 82.4(4)
C32B C31B Fe1B 70.9(6)
Ru1B C31B Fe1B 78.7(3)
Fe2B C31B Fe1B 106.0(4)
C32B C31B H31B 119.7
Ru1B C31B H31B 109.4
Fe2B C31B H31B 125.9
Fe1B C31B H31B 128.0
C31B C32B B1B 114.5(9)
C31B C32B Si1B 122.3(7)
B1B C32B Si1B 123.2(7)
C31B C32B Fe2B 69.7(6)
B1B C32B Fe2B 71.9(6)
Si1B C32B Fe2B 129.3(5)
C31B C32B Fe1B 69.5(5)
B1B C32B Fe1B 71.9(6)
Si1B C32B Fe1B 125.7(6)
Fe2B C32B Fe1B 104.9(4)
C32B B1B Ru2B 122.0(7)
C32B B1B Fe2B 66.7(6)
Ru2B B1B Fe2B 79.7(4)
C32B B1B Fe1B 66.9(5)
Ru2B B1B Fe1B 74.8(3)
Fe2B B1B Fe1B 100.1(5)
C32B B1B H1B 124.0
Ru2B B1B H1B 113.9
Fe2B B1B H1B 128.5
Fe1B B1B H1B 131.2
C30B Si1B C32B 110.2(5)
C30B Si1B C28B 110.2(7)
C32B Si1B C28B 111.0(6)
C30B Si1B C29B 107.8(7)
C32B Si1B C29B 109.7(6)
C28B Si1B C29B 107.8(7)
C21B Fe1B C22B 88.8(5)
C21B Fe1B C26B 100.2(5)
C22B Fe1B C26B 102.0(5)
C21B Fe1B C31B 145.7(4)
C22B Fe1B C31B 94.2(4)
C26B Fe1B C31B 112.4(4)
C21B Fe1B C32B 107.5(4)
C22B Fe1B C32B 108.6(4)
C26B Fe1B C32B 138.6(5)
C31B Fe1B C32B 39.6(4)
C21B Fe1B B1B 88.2(4)
C22B Fe1B B1B 145.9(4)
C26B Fe1B B1B 112.0(4)
C31B Fe1B B1B 70.5(4)
C32B Fe1B B1B 41.1(4)
C21B Fe1B Ru2B 100.6(3)
C22B Fe1B Ru2B 160.5(3)
C26B Fe1B Ru2B 59.8(4)
C31B Fe1B Ru2B 87.5(3)
C32B Fe1B Ru2B 84.9(3)
B1B Fe1B Ru2B 52.4(3)
C21B Fe1B Ru1B 159.5(3)
C22B Fe1B Ru1B 104.1(3)
C26B Fe1B Ru1B 61.9(4)
C31B Fe1B Ru1B 50.5(3)
C32B Fe1B Ru1B 83.8(3)
B1B Fe1B Ru1B 89.7(3)
Ru2B Fe1B Ru1B 62.51(4)
C25B Fe2B C24B 92.9(6)
C25B Fe2B C23B 93.2(5)
C24B Fe2B C23B 92.4(6)
C25B Fe2B C31B 139.1(5)
C24B Fe2B C31B 128.0(5)
C23B Fe2B C31B 86.0(4)
C25B Fe2B C32B 100.2(5)
C24B Fe2B C32B 163.7(5)
C23B Fe2B C32B 96.5(4)
C31B Fe2B C32B 39.8(4)
C25B Fe2B B1B 81.3(5)
C24B Fe2B B1B 133.2(5)
C23B Fe2B B1B 134.1(5)
C31B Fe2B B1B 70.8(4)
C32B Fe2B B1B 41.4(4)
C25B Fe2B Ru1B 159.8(3)
C24B Fe2B Ru1B 82.9(4)
C23B Fe2B Ru1B 106.7(3)
C31B Fe2B Ru1B 48.7(3)
C32B Fe2B Ru1B 81.5(3)
B1B Fe2B Ru1B 87.3(3)
C25B Fe2B Ru2B 100.6(3)
C24B Fe2B Ru2B 86.5(4)
C23B Fe2B Ru2B 166.2(3)
C31B Fe2B Ru2B 83.9(3)
C32B Fe2B Ru2B 81.7(3)
B1B Fe2B Ru2B 50.1(3)
Ru1B Fe2B Ru2B 59.49(3)
C27B Ru1B C31B 124.3(4)
C27B Ru1B C1B 121.1(4)
C31B Ru1B C1B 95.1(4)
C27B Ru1B C3B 85.4(4)
C31B Ru1B C3B 150.0(4)
C1B Ru1B C3B 62.1(3)
C27B Ru1B C5B 145.9(4)
C31B Ru1B C5B 88.3(4)
C1B Ru1B C5B 36.7(4)
C3B Ru1B C5B 61.7(4)
C27B Ru1B C2B 86.4(4)
C31B Ru1B C2B 130.5(4)
C1B Ru1B C2B 37.8(3)
C3B Ru1B C2B 37.6(4)
C5B Ru1B C2B 62.5(4)
C27B Ru1B C4B 116.5(4)
C31B Ru1B C4B 117.8(4)
C1B Ru1B C4B 61.4(4)
C3B Ru1B C4B 35.6(4)
C5B Ru1B C4B 37.5(3)
C2B Ru1B C4B 61.4(4)
C27B Ru1B C26B 80.3(4)
C31B Ru1B C26B 92.4(4)
C1B Ru1B C26B 145.8(4)
C3B Ru1B C26B 97.0(4)
C5B Ru1B C26B 110.6(4)
C2B Ru1B C26B 133.8(4)
C4B Ru1B C26B 85.7(4)
C27B Ru1B Fe1B 104.1(3)
C31B Ru1B Fe1B 50.8(3)
C1B Ru1B Fe1B 134.5(3)
C3B Ru1B Fe1B 132.0(3)
C5B Ru1B Fe1B 104.7(3)
C2B Ru1B Fe1B 165.6(3)
C4B Ru1B Fe1B 104.5(3)
C26B Ru1B Fe1B 41.5(3)
C27B Ru1B Ru2B 46.8(3)
C31B Ru1B Ru2B 85.0(3)
C1B Ru1B Ru2B 160.5(3)
C3B Ru1B Ru2B 123.2(3)
C5B Ru1B Ru2B 162.2(3)
C2B Ru1B Ru2B 133.1(3)
C4B Ru1B Ru2B 135.2(3)
C26B Ru1B Ru2B 53.4(3)
Fe1B Ru1B Ru2B 58.64(4)
C27B Ru1B Fe2B 79.8(3)
C31B Ru1B Fe2B 48.9(3)
C1B Ru1B Fe2B 104.9(2)
C3B Ru1B Fe2B 150.7(3)
C5B Ru1B Fe2B 124.7(2)
C2B Ru1B Fe2B 115.8(3)
C4B Ru1B Fe2B 162.2(3)
C26B Ru1B Fe2B 105.1(3)
Fe1B Ru1B Fe2B 76.43(5)
Ru2B Ru1B Fe2B 60.87(4)
C27B Ru2B B1B 126.7(4)
C27B Ru2B C15B 86.0(4)
B1B Ru2B C15B 128.7(4)
C27B Ru2B C14B 86.0(4)
B1B Ru2B C14B 146.8(4)
C15B Ru2B C14B 37.0(4)
C27B Ru2B C11B 118.4(4)
B1B Ru2B C11B 93.5(4)
C15B Ru2B C11B 36.5(4)
C14B Ru2B C11B 61.6(4)
C27B Ru2B C13B 118.3(4)
B1B Ru2B C13B 114.3(4)
C15B Ru2B C13B 60.8(4)
C14B Ru2B C13B 36.0(4)
C11B Ru2B C13B 61.6(4)
C27B Ru2B C12B 144.8(4)
B1B Ru2B C12B 86.1(4)
C15B Ru2B C12B 60.7(4)
C14B Ru2B C12B 60.7(4)
C11B Ru2B C12B 36.9(4)
C13B Ru2B C12B 36.7(3)
C27B Ru2B C26B 82.4(4)
B1B Ru2B C26B 94.7(4)
C15B Ru2B C26B 131.6(4)
C14B Ru2B C26B 95.3(4)
C11B Ru2B C26B 145.2(4)
C13B Ru2B C26B 84.2(4)
C12B Ru2B C26B 110.2(4)
C27B Ru2B Fe1B 104.9(3)
B1B Ru2B Fe1B 52.9(3)
C15B Ru2B Fe1B 164.4(3)
C14B Ru2B Fe1B 131.1(3)
C11B Ru2B Fe1B 136.2(3)
C13B Ru2B Fe1B 103.7(3)
C12B Ru2B Fe1B 105.9(3)
C26B Ru2B Fe1B 42.0(3)
C27B Ru2B Ru1B 47.5(3)
B1B Ru2B Ru1B 87.5(3)
C15B Ru2B Ru1B 133.4(3)
C14B Ru2B Ru1B 123.9(3)
C11B Ru2B Ru1B 158.6(3)
C13B Ru2B Ru1B 136.6(3)
C12B Ru2B Ru1B 163.9(3)
C26B Ru2B Ru1B 55.7(3)
Fe1B Ru2B Ru1B 58.85(4)
C27B Ru2B Fe2B 79.3(3)
B1B Ru2B Fe2B 50.2(3)
C15B Ru2B Fe2B 117.7(3)
C14B Ru2B Fe2B 152.2(3)
C11B Ru2B Fe2B 105.3(2)
C13B Ru2B Fe2B 161.2(3)
C12B Ru2B Fe2B 124.8(2)
C26B Ru2B Fe2B 105.9(3)
Fe1B Ru2B Fe2B 75.94(5)
Ru1B Ru2B Fe2B 59.64(4)

loop_
_geom_bond_atom_site_label_1
_geom_bond_atom_site_label_2
_geom_bond_distance
C1A C5A 1.403(13)
C1A C2A 1.429(14)
C1A C7A 1.490(14)
C1A Ru1A 2.248(11)
C2A C3A 1.427(14)
C2A C8A 1.519(13)
C2A Ru1A 2.226(11)
C3A C4A 1.436(13)
C3A C9A 1.498(14)
C3A Ru1A 2.243(11)
C4A C5A 1.454(14)
C4A C10A 1.499(13)
C4A Ru1A 2.248(10)
C5A C6A 1.484(13)
C5A Ru1A 2.271(10)
C6A H6A1 0.9800
C6A H6A2 0.9800
C6A H6A3 0.9800
C7A H7A1 0.9800
C7A H7A2 0.9800
C7A H7A3 0.9800
C8A H8A1 0.9800
C8A H8A2 0.9800
C8A H8A3 0.9800
C9A H9A1 0.9800
C9A H9A2 0.9800
C9A H9A3 0.9800
C10A H10A 0.9800
C10A H10B 0.9800
C10A H10C 0.9800
C11A C15A 1.418(14)
C11A C12A 1.420(14)
C11A C17A 1.502(14)
C11A Ru2A 2.245(10)
C12A C13A 1.428(14)
C12A C18A 1.512(15)
C12A Ru2A 2.283(11)
C13A C14A 1.413(14)
C13A C19A 1.503(13)
C13A Ru2A 2.267(10)
C14A C15A 1.419(13)
C14A C20A 1.489(14)
C14A Ru2A 2.266(9)
C15A C16A 1.537(14)
C15A Ru2A 2.226(9)
C16A H16A 0.9800
C16A H16B 0.9800
C16A H16C 0.9800
C17A H17A 0.9800
C17A H17B 0.9800
C17A H17C 0.9800
C18A H18A 0.9800
C18A H18B 0.9800
C18A H18C 0.9800
C19A H19A 0.9800
C19A H19B 0.9800
C19A H19C 0.9800
C20A H20A 0.9800
C20A H20B 0.9800
C20A H20C 0.9800
C21A O1A 1.156(11)
C21A Fe1A 1.759(11)
C22A O2A 1.162(14)
C22A Fe1A 1.759(13)
C23A O3A 1.155(12)
C23A Fe2A 1.780(12)
C24A O4A 1.131(12)
C24A Fe2A 1.796(12)
C25A O5A 1.163(14)
C25A Fe2A 1.746(13)
C26A Si1A 1.879(15)
C26A H26A 0.9800
C26A H26B 0.9800
C26A H26C 0.9800
C27A Si1A 1.865(12)
C27A H27A 0.9800
C27A H27B 0.9800
C27A H27C 0.9800
C28A Si1A 1.816(15)
C28A H28A 0.9800
C28A H28B 0.9800
C28A H28C 0.9800
C29A O6A 1.189(11)
C29A Fe1A 1.813(11)
C29A Ru2A 2.322(11)
C29A Ru1A 2.400(11)
C30A O7A 1.177(11)
C30A Ru2A 2.023(11)
C30A Ru1A 2.035(10)
C31A C32A 1.449(14)
C31A Ru1A 2.093(10)
C31A Fe1A 2.112(10)
C31A Fe2A 2.130(10)
C31A H31A 1.1200
C32A B1A 1.518(15)
C32A Si1A 1.847(10)
C32A Fe2A 2.132(9)
C32A Fe1A 2.144(9)
B1A Fe1A 2.151(11)
B1A Ru2A 2.179(12)
B1A Fe2A 2.206(12)
B1A H1A 1.1200
Fe1A Ru2A 2.6595(16)
Fe1A Ru1A 2.6784(18)
Fe2A Ru1A 2.7641(16)
Fe2A Ru2A 2.8129(16)
Ru1A Ru2A 2.7700(12)
C1B C5B 1.404(14)
C1B C2B 1.449(14)
C1B C7B 1.515(13)
C1B Ru1B 2.206(10)
C2B C3B 1.457(14)
C2B C8B 1.480(15)
C2B Ru1B 2.269(11)
C3B C4B 1.381(15)
C3B C9B 1.504(14)
C3B Ru1B 2.251(10)
C4B C5B 1.456(13)
C4B C10B 1.528(15)
C4B Ru1B 2.272(10)
C5B C6B 1.490(14)
C5B Ru1B 2.254(10)
C6B H6B1 0.9800
C6B H6B2 0.9800
C6B H6B3 0.9800
C7B H7B1 0.9800
C7B H7B2 0.9800
C7B H7B3 0.9800
C8B H8B1 0.9800
C8B H8B2 0.9800
C8B H8B3 0.9800
C9B H9B1 0.9800
C9B H9B2 0.9800
C9B H9B3 0.9800
C10B H10D 0.9800
C10B H10E 0.9800
C10B H10F 0.9800
C11B C15B 1.415(14)
C11B C12B 1.446(15)
C11B C17B 1.468(14)
C11B Ru2B 2.266(10)
C12B C13B 1.439(14)
C12B C18B 1.486(15)
C12B Ru2B 2.302(10)
C13B C14B 1.400(15)
C13B C19B 1.513(15)
C13B Ru2B 2.271(10)
C14B C15B 1.431(15)
C14B C20B 1.520(14)
C14B Ru2B 2.258(9)
C15B C16B 1.488(16)
C15B Ru2B 2.251(10)
C16B H16D 0.9800
C16B H16E 0.9800
C16B H16F 0.9800
C17B H17D 0.9800
C17B H17E 0.9800
C17B H17F 0.9800
C18B H18D 0.9800
C18B H18E 0.9800
C18B H18F 0.9800
C19B H19D 0.9800
C19B H19E 0.9800
C19B H19F 0.9800
C20B H20D 0.9800
C20B H20E 0.9800
C20B H20F 0.9800
C21B O1B 1.157(12)
C21B Fe1B 1.758(11)
C22B O2B 1.153(11)
C22B Fe1B 1.771(11)
C23B O4B 1.143(11)
C23B Fe2B 1.792(11)
C24B O3B 1.171(15)
C24B Fe2B 1.753(15)
C25B O5B 1.157(12)
C25B Fe2B 1.748(12)
C26B O6B 1.176(11)
C26B Fe1B 1.820(12)
C26B Ru2B 2.353(11)
C26B Ru1B 2.422(11)
C27B O7B 1.164(11)
C27B Ru2B 2.024(10)
C27B Ru1B 2.047(10)
C28B Si1B 1.866(14)
C28B H28D 0.9800
C28B H28E 0.9800
C28B H28F 0.9800
C29B Si1B 1.877(13)
C29B H29A 0.9800
C29B H29B 0.9800
C29B H29C 0.9800
C30B Si1B 1.815(14)
C30B H30A 0.9800
C30B H30B 0.9800
C30B H30C 0.9800
C31B C32B 1.438(13)
C31B Ru1B 2.102(9)
C31B Fe2B 2.108(10)
C31B Fe1B 2.112(10)
C31B H31B 1.1200
C32B B1B 1.524(14)
C32B Si1B 1.861(10)
C32B Fe2B 2.118(11)
C32B Fe1B 2.132(9)
B1B Ru2B 2.187(11)
B1B Fe2B 2.192(12)
B1B Fe1B 2.203(12)
B1B H1B 1.1200
Fe1B Ru2B 2.6654(17)
Fe1B Ru1B 2.6711(17)
Fe2B Ru1B 2.7732(15)
Fe2B Ru2B 2.8072(16)
Ru1B Ru2B 2.7689(11)

loop_
_geom_torsion_atom_site_label_1
_geom_torsion_atom_site_label_2
_geom_torsion_atom_site_label_3
_geom_torsion_atom_site_label_4
_geom_torsion
C5A C1A C2A C3A 0.3(13)
C7A C1A C2A C3A -174.0(10)
Ru1A C1A C2A C3A 63.4(8)
C5A C1A C2A C8A 174.4(10)
C7A C1A C2A C8A 0.1(18)
Ru1A C1A C2A C8A -122.5(11)
C5A C1A C2A Ru1A -63.1(8)
C7A C1A C2A Ru1A 122.6(11)
C1A C2A C3A C4A -0.8(12)
C8A C2A C3A C4A -174.9(10)
Ru1A C2A C3A C4A 62.7(7)
C1A C2A C3A C9A 168.4(10)
C8A C2A C3A C9A -5.6(18)
Ru1A C2A C3A C9A -128.1(11)
C1A C2A C3A Ru1A -63.5(8)
C8A C2A C3A Ru1A 122.5(11)
C2A C3A C4A C5A 1.1(12)
C9A C3A C4A C5A -168.1(10)
Ru1A C3A C4A C5A 63.2(7)
C2A C3A C4A C10A 173.0(10)
C9A C3A C4A C10A 3.9(18)
Ru1A C3A C4A C10A -124.9(10)
C2A C3A C4A Ru1A -62.1(7)
C9A C3A C4A Ru1A 128.8(11)
C2A C1A C5A C4A 0.4(12)
C7A C1A C5A C4A 174.7(11)
Ru1A C1A C5A C4A -61.2(7)
C2A C1A C5A C6A -172.2(11)
C7A C1A C5A C6A 2.1(19)
Ru1A C1A C5A C6A 126.2(12)
C2A C1A C5A Ru1A 61.7(8)
C7A C1A C5A Ru1A -124.1(12)
C3A C4A C5A C1A -0.9(12)
C10A C4A C5A C1A -172.9(10)
Ru1A C4A C5A C1A 61.7(8)
C3A C4A C5A C6A 172.1(10)
C10A C4A C5A C6A 0.1(17)
Ru1A C4A C5A C6A -125.3(11)
C3A C4A C5A Ru1A -62.6(7)
C10A C4A C5A Ru1A 125.5(11)
C15A C11A C12A C13A -0.5(11)
C17A C11A C12A C13A -171.2(10)
Ru2A C11A C12A C13A 62.0(7)
C15A C11A C12A C18A 169.4(10)
C17A C11A C12A C18A -1.3(16)
Ru2A C11A C12A C18A -128.1(10)
C15A C11A C12A Ru2A -62.5(7)
C17A C11A C12A Ru2A 126.8(10)
C11A C12A C13A C14A 1.4(12)
C18A C12A C13A C14A -167.9(10)
Ru2A C12A C13A C14A 62.9(7)
C11A C12A C13A C19A 171.7(10)
C18A C12A C13A C19A 2.4(18)
Ru2A C12A C13A C19A -126.8(10)
C11A C12A C13A Ru2A -61.5(7)
C18A C12A C13A Ru2A 129.2(11)
C12A C13A C14A C15A -1.7(12)
C19A C13A C14A C15A -172.1(10)
Ru2A C13A C14A C15A 61.5(7)
C12A C13A C14A C20A 172.4(10)
C19A C13A C14A C20A 2.0(17)
Ru2A C13A C14A C20A -124.5(10)
C12A C13A C14A Ru2A -63.2(7)
C19A C13A C14A Ru2A 126.5(10)
C12A C11A C15A C14A -0.6(12)
C17A C11A C15A C14A 170.2(10)
Ru2A C11A C15A C14A -64.6(7)
C12A C11A C15A C16A -170.5(9)
C17A C11A C15A C16A 0.3(16)
Ru2A C11A C15A C16A 125.5(10)
C12A C11A C15A Ru2A 64.1(7)
C17A C11A C15A Ru2A -125.2(10)
C13A C14A C15A C11A 1.4(11)
C20A C14A C15A C11A -172.5(10)
Ru2A C14A C15A C11A 64.1(7)
C13A C14A C15A C16A 171.3(10)
C20A C14A C15A C16A -2.5(17)
Ru2A C14A C15A C16A -126.0(10)
C13A C14A C15A Ru2A -62.6(7)
C20A C14A C15A Ru2A 123.5(11)
Ru1A C31A C32A B1A -0.6(12)
Fe1A C31A C32A B1A 55.3(7)
Fe2A C31A C32A B1A -59.6(7)
Ru1A C31A C32A Si1A -177.5(5)
Fe1A C31A C32A Si1A -121.6(7)
Fe2A C31A C32A Si1A 123.5(7)
Ru1A C31A C32A Fe2A 59.0(7)
Fe1A C31A C32A Fe2A 114.9(3)
Ru1A C31A C32A Fe1A -56.0(7)
Fe2A C31A C32A Fe1A -114.9(3)
C31A C32A B1A Fe1A -55.0(7)
Si1A C32A B1A Fe1A 122.0(7)
Fe2A C32A B1A Fe1A -113.4(4)
C31A C32A B1A Ru2A -0.2(12)
Si1A C32A B1A Ru2A 176.8(5)
Fe2A C32A B1A Ru2A -58.6(7)
Fe1A C32A B1A Ru2A 54.8(6)
C31A C32A B1A Fe2A 58.4(7)
Si1A C32A B1A Fe2A -124.7(7)
Fe1A C32A B1A Fe2A 113.4(4)
C31A C32A Si1A C28A 119.8(9)
B1A C32A Si1A C28A -56.8(10)
Fe2A C32A Si1A C28A -149.3(7)
Fe1A C32A Si1A C28A 31.3(9)
C31A C32A Si1A C27A -118.4(9)
B1A C32A Si1A C27A 65.0(10)
Fe2A C32A Si1A C27A -27.5(9)
Fe1A C32A Si1A C27A 153.1(7)
C31A C32A Si1A C26A 0.7(10)
B1A C32A Si1A C26A -175.9(9)
Fe2A C32A Si1A C26A 91.6(8)
Fe1A C32A Si1A C26A -87.8(8)
O2A C22A Fe1A C21A 10(16)
O2A C22A Fe1A C29A -93(16)
O2A C22A Fe1A C31A 102(16)
O2A C22A Fe1A C32A 118(16)
O2A C22A Fe1A B1A 155(16)
O2A C22A Fe1A Ru2A -153(16)
O2A C22A Fe1A Ru1A -115(16)
O1A C21A Fe1A C22A -55(16)
O1A C21A Fe1A C29A 45(16)
O1A C21A Fe1A C31A 158(16)
O1A C21A Fe1A C32A -164(16)
O1A C21A Fe1A B1A -141(16)
O1A C21A Fe1A Ru2A 63(17)
O1A C21A Fe1A Ru1A 108(16)
O6A C29A Fe1A C22A 49(2)
Ru2A C29A Fe1A C22A -97.9(4)
Ru1A C29A Fe1A C22A -171.4(4)
O6A C29A Fe1A C21A -40(2)
Ru2A C29A Fe1A C21A 173.2(4)
Ru1A C29A Fe1A C21A 99.6(4)
O6A C29A Fe1A C31A -138.9(18)
Ru2A C29A Fe1A C31A 73.8(4)
Ru1A C29A Fe1A C31A 0.3(4)
O6A C29A Fe1A C32A -175.9(16)
Ru2A C29A Fe1A C32A 36.9(7)
Ru1A C29A Fe1A C32A -36.7(7)
O6A C29A Fe1A B1A 144.1(18)
Ru2A C29A Fe1A B1A -3.1(5)
Ru1A C29A Fe1A B1A -76.7(5)
O6A C29A Fe1A Ru2A 147(2)
Ru1A C29A Fe1A Ru2A -73.6(2)
O6A C29A Fe1A Ru1A -139(2)
Ru2A C29A Fe1A Ru1A 73.6(2)
C32A C31A Fe1A C22A 23.8(11)
Ru1A C31A Fe1A C22A 164.4(7)
Fe2A C31A Fe1A C22A 86.2(9)
C32A C31A Fe1A C21A 114.0(6)
Ru1A C31A Fe1A C21A -105.5(4)
Fe2A C31A Fe1A C21A 176.3(5)
C32A C31A Fe1A C29A -140.8(6)
Ru1A C31A Fe1A C29A -0.3(5)
Fe2A C31A Fe1A C29A -78.5(6)
Ru1A C31A Fe1A C32A 140.5(6)
Fe2A C31A Fe1A C32A 62.3(5)
C32A C31A Fe1A B1A -34.5(6)
Ru1A C31A Fe1A B1A 106.0(4)
Fe2A C31A Fe1A B1A 27.8(4)
C32A C31A Fe1A Ru2A -85.4(5)
Ru1A C31A Fe1A Ru2A 55.2(2)
Fe2A C31A Fe1A Ru2A -23.0(4)
C32A C31A Fe1A Ru1A -140.5(6)
Fe2A C31A Fe1A Ru1A -78.2(4)
C31A C32A Fe1A C22A -166.7(6)
B1A C32A Fe1A C22A 67.3(7)
Si1A C32A Fe1A C22A -48.8(8)
Fe2A C32A Fe1A C22A 131.7(5)
C31A C32A Fe1A C21A -73.6(7)
B1A C32A Fe1A C21A 160.3(7)
Si1A C32A Fe1A C21A 44.2(8)
Fe2A C32A Fe1A C21A -135.2(5)
C31A C32A Fe1A C29A 61.2(8)
B1A C32A Fe1A C29A -64.9(9)
Si1A C32A Fe1A C29A 179.0(6)
Fe2A C32A Fe1A C29A -0.4(8)
B1A C32A Fe1A C31A -126.0(8)
Si1A C32A Fe1A C31A 117.9(9)
Fe2A C32A Fe1A C31A -61.6(5)
C31A C32A Fe1A B1A 126.0(8)
Si1A C32A Fe1A B1A -116.1(10)
Fe2A C32A Fe1A B1A 64.4(6)
C31A C32A Fe1A Ru2A 92.2(5)
B1A C32A Fe1A Ru2A -33.8(6)
Si1A C32A Fe1A Ru2A -149.9(6)
Fe2A C32A Fe1A Ru2A 30.6(3)
C31A C32A Fe1A Ru1A 29.4(5)
B1A C32A Fe1A Ru1A -96.6(6)
Si1A C32A Fe1A Ru1A 147.3(6)
Fe2A C32A Fe1A Ru1A -32.2(3)
C32A B1A Fe1A C22A -119.6(7)
Ru2A B1A Fe1A C22A 104.6(5)
Fe2A B1A Fe1A C22A -179.2(5)
C32A B1A Fe1A C21A -34.5(11)
Ru2A B1A Fe1A C21A -170.3(7)
Fe2A B1A Fe1A C21A -94.1(9)
C32A B1A Fe1A C29A 139.1(6)
Ru2A B1A Fe1A C29A 3.4(5)
Fe2A B1A Fe1A C29A 79.6(5)
C32A B1A Fe1A C31A 33.2(6)
Ru2A B1A Fe1A C31A -102.5(4)
Fe2A B1A Fe1A C31A -26.3(4)
Ru2A B1A Fe1A C32A -135.7(7)
Fe2A B1A Fe1A C32A -59.5(5)
C32A B1A Fe1A Ru2A 135.7(7)
Fe2A B1A Fe1A Ru2A 76.2(4)
C32A B1A Fe1A Ru1A 80.7(6)
Ru2A B1A Fe1A Ru1A -55.0(3)
Fe2A B1A Fe1A Ru1A 21.2(4)
O5A C25A Fe2A C23A 35(12)
O5A C25A Fe2A C24A -59(12)
O5A C25A Fe2A C31A 122(12)
O5A C25A Fe2A C32A 153(11)
O5A C25A Fe2A B1A -141(12)
O5A C25A Fe2A Ru1A 142(12)
O5A C25A Fe2A Ru2A -158(12)
O3A C23A Fe2A C25A -122(16)
O3A C23A Fe2A C24A -28(16)
O3A C23A Fe2A C31A 112(16)
O3A C23A Fe2A C32A 73(16)
O3A C23A Fe2A B1A 55(16)
O3A C23A Fe2A Ru1A 156(16)
O3A C23A Fe2A Ru2A 156(15)
O4A C24A Fe2A C25A 93(20)
O4A C24A Fe2A C23A 2(20)
O4A C24A Fe2A C31A -87(20)
O4A C24A Fe2A C32A -96(20)
O4A C24A Fe2A B1A -132(20)
O4A C24A Fe2A Ru1A 170(19)
O4A C24A Fe2A Ru2A -179(100)
C32A C31A Fe2A C25A 166.5(6)
Ru1A C31A Fe2A C25A 27.2(7)
Fe1A C31A Fe2A C25A 103.5(6)
C32A C31A Fe2A C23A -104.5(6)
Ru1A C31A Fe2A C23A 116.2(4)
Fe1A C31A Fe2A C23A -167.6(5)
C32A C31A Fe2A C24A -13.0(9)
Ru1A C31A Fe2A C24A -152.2(5)
Fe1A C31A Fe2A C24A -76.0(7)
Ru1A C31A Fe2A C32A -139.3(7)
Fe1A C31A Fe2A C32A -63.0(5)
C32A C31A Fe2A B1A 35.7(6)
Ru1A C31A Fe2A B1A -103.6(4)
Fe1A C31A Fe2A B1A -27.3(4)
C32A C31A Fe2A Ru1A 139.3(7)
Fe1A C31A Fe2A Ru1A 76.2(4)
C32A C31A Fe2A Ru2A 84.9(5)
Ru1A C31A Fe2A Ru2A -54.4(2)
Fe1A C31A Fe2A Ru2A 21.8(3)
C31A C32A Fe2A C25A -41.0(19)
B1A C32A Fe2A C25A 82.4(19)
Si1A C32A Fe2A C25A -159.6(16)
Fe1A C32A Fe2A C25A 20(2)
C31A C32A Fe2A C23A 76.6(6)
B1A C32A Fe2A C23A -160.0(7)
Si1A C32A Fe2A C23A -42.0(8)
Fe1A C32A Fe2A C23A 137.4(5)
C31A C32A Fe2A C24A 171.5(6)
B1A C32A Fe2A C24A -65.0(7)
Si1A C32A Fe2A C24A 52.9(7)
Fe1A C32A Fe2A C24A -127.6(5)
B1A C32A Fe2A C31A 123.4(8)
Si1A C32A Fe2A C31A -118.6(9)
Fe1A C32A Fe2A C31A 60.8(5)
C31A C32A Fe2A B1A -123.4(8)
Si1A C32A Fe2A B1A 118.0(10)
Fe1A C32A Fe2A B1A -62.6(6)
C31A C32A Fe2A Ru1A -29.6(5)
B1A C32A Fe2A Ru1A 93.8(6)
Si1A C32A Fe2A Ru1A -148.2(7)
Fe1A C32A Fe2A Ru1A 31.2(3)
C31A C32A Fe2A Ru2A -89.9(5)
B1A C32A Fe2A Ru2A 33.5(6)
Si1A C32A Fe2A Ru2A 151.5(7)
Fe1A C32A Fe2A Ru2A -29.0(3)
C32A B1A Fe2A C25A -156.7(7)
Fe1A B1A Fe2A C25A -95.6(7)
Ru2A B1A Fe2A C25A -22.6(8)
C32A B1A Fe2A C23A 28.3(9)
Fe1A B1A Fe2A C23A 89.4(7)
Ru2A B1A Fe2A C23A 162.5(5)
C32A B1A Fe2A C24A 116.0(6)
Fe1A B1A Fe2A C24A 177.1(5)
Ru2A B1A Fe2A C24A -109.8(4)
C32A B1A Fe2A C31A -34.7(6)
Fe1A B1A Fe2A C31A 26.3(4)
Ru2A B1A Fe2A C31A 99.4(4)
Fe1A B1A Fe2A C32A 61.1(5)
Ru2A B1A Fe2A C32A 134.1(7)
C32A B1A Fe2A Ru1A -81.6(5)
Fe1A B1A Fe2A Ru1A -20.6(4)
Ru2A B1A Fe2A Ru1A 52.5(2)
C32A B1A Fe2A Ru2A -134.1(7)
Fe1A B1A Fe2A Ru2A -73.1(4)
O7A C30A Ru1A C31A -148.3(10)
Ru2A C30A Ru1A C31A 38.9(5)
O7A C30A Ru1A C2A -25.8(12)
Ru2A C30A Ru1A C2A 161.4(3)
O7A C30A Ru1A C3A -9.8(11)
Ru2A C30A Ru1A C3A 177.5(4)
O7A C30A Ru1A C4A 27.6(11)
Ru2A C30A Ru1A C4A -145.2(4)
O7A C30A Ru1A C1A 12.9(14)
Ru2A C30A Ru1A C1A -159.8(5)
O7A C30A Ru1A C5A 46.0(12)
Ru2A C30A Ru1A C5A -126.8(4)
O7A C30A Ru1A C29A 125.7(11)
Ru2A C30A Ru1A C29A -47.0(4)
O7A C30A Ru1A Fe1A 160.0(10)
Ru2A C30A Ru1A Fe1A -12.8(3)
O7A C30A Ru1A Fe2A -126.9(11)
Ru2A C30A Ru1A Fe2A 60.3(2)
O7A C30A Ru1A Ru2A 172.8(13)
C32A C31A Ru1A C30A -26.5(10)
Fe1A C31A Ru1A C30A -79.5(4)
Fe2A C31A Ru1A C30A 28.1(5)
C32A C31A Ru1A C2A -159.4(9)
Fe1A C31A Ru1A C2A 147.6(3)
Fe2A C31A Ru1A C2A -104.8(3)
C32A C31A Ru1A C3A -145.7(8)
Fe1A C31A Ru1A C3A 161.2(3)
Fe2A C31A Ru1A C3A -91.2(5)
C32A C31A Ru1A C4A 161.7(8)
Fe1A C31A Ru1A C4A 108.7(7)
Fe2A C31A Ru1A C4A -143.7(6)
C32A C31A Ru1A C1A 164.0(9)
Fe1A C31A Ru1A C1A 110.9(4)
Fe2A C31A Ru1A C1A -141.5(4)
C32A C31A Ru1A C5A 139.5(8)
Fe1A C31A Ru1A C5A 86.5(4)
Fe2A C31A Ru1A C5A -166.0(3)
C32A C31A Ru1A C29A 53.3(9)
Fe1A C31A Ru1A C29A 0.2(4)
Fe2A C31A Ru1A C29A 107.8(4)
C32A C31A Ru1A Fe1A 53.0(8)
Fe2A C31A Ru1A Fe1A 107.6(4)
C32A C31A Ru1A Fe2A -54.5(8)
Fe1A C31A Ru1A Fe2A -107.6(4)
C32A C31A Ru1A Ru2A 0.9(8)
Fe1A C31A Ru1A Ru2A -52.2(2)
Fe2A C31A Ru1A Ru2A 55.4(2)
C3A C2A Ru1A C30A 27.2(7)
C1A C2A Ru1A C30A 144.2(6)
C8A C2A Ru1A C30A -95.4(9)
C3A C2A Ru1A C31A 162.8(6)
C1A C2A Ru1A C31A -80.2(6)
C8A C2A Ru1A C31A 40.3(9)
C1A C2A Ru1A C3A 117.0(8)
C8A C2A Ru1A C3A -122.5(11)
C3A C2A Ru1A C4A -37.9(6)
C1A C2A Ru1A C4A 79.1(6)
C8A C2A Ru1A C4A -160.4(10)
C3A C2A Ru1A C1A -117.0(8)
C8A C2A Ru1A C1A 120.4(11)
C3A C2A Ru1A C5A -80.7(6)
C1A C2A Ru1A C5A 36.3(6)
C8A C2A Ru1A C5A 156.8(10)
C3A C2A Ru1A C29A -94.7(8)
C1A C2A Ru1A C29A 22.4(10)
C8A C2A Ru1A C29A 142.8(8)
C3A C2A Ru1A Fe1A -160.9(4)
C1A C2A Ru1A Fe1A -43.9(7)
C8A C2A Ru1A Fe1A 76.6(9)
C3A C2A Ru1A Fe2A 113.1(5)
C1A C2A Ru1A Fe2A -129.9(5)
C8A C2A Ru1A Fe2A -9.4(9)
C3A C2A Ru1A Ru2A 70.7(10)
C1A C2A Ru1A Ru2A -172.3(6)
C8A C2A Ru1A Ru2A -51.8(14)
C2A C3A Ru1A C30A -156.7(6)
C4A C3A Ru1A C30A 86.8(6)
C9A C3A Ru1A C30A -35.8(9)
C2A C3A Ru1A C31A -22.9(8)
C4A C3A Ru1A C31A -139.4(6)
C9A C3A Ru1A C31A 98.1(10)
C4A C3A Ru1A C2A -116.5(9)
C9A C3A Ru1A C2A 120.9(12)
C2A C3A Ru1A C4A 116.5(9)
C9A C3A Ru1A C4A -122.6(12)
C2A C3A Ru1A C1A 37.6(6)
C4A C3A Ru1A C1A -78.9(6)
C9A C3A Ru1A C1A 158.5(10)
C2A C3A Ru1A C5A 78.7(6)
C4A C3A Ru1A C5A -37.8(6)
C9A C3A Ru1A C5A -160.4(11)
C2A C3A Ru1A C29A 130.4(6)
C4A C3A Ru1A C29A 13.9(8)
C9A C3A Ru1A C29A -108.6(9)
C2A C3A Ru1A Fe1A 67.2(12)
C4A C3A Ru1A Fe1A -49.3(13)
C9A C3A Ru1A Fe1A -171.9(6)
C2A C3A Ru1A Fe2A -80.7(6)
C4A C3A Ru1A Fe2A 162.8(5)
C9A C3A Ru1A Fe2A 40.3(10)
C2A C3A Ru1A Ru2A -154.2(5)
C4A C3A Ru1A Ru2A 89.3(6)
C9A C3A Ru1A Ru2A -33.3(11)
C3A C4A Ru1A C30A -90.3(6)
C5A C4A Ru1A C30A 152.8(6)
C10A C4A Ru1A C30A 31.1(9)
C3A C4A Ru1A C31A 82.9(9)
C5A C4A Ru1A C31A -33.9(10)
C10A C4A Ru1A C31A -155.7(8)
C3A C4A Ru1A C2A 37.8(6)
C5A C4A Ru1A C2A -79.0(6)
C10A C4A Ru1A C2A 159.2(10)
C5A C4A Ru1A C3A -116.9(8)
C10A C4A Ru1A C3A 121.4(11)
C3A C4A Ru1A C1A 80.3(6)
C5A C4A Ru1A C1A -36.5(6)
C10A C4A Ru1A C1A -158.3(10)
C3A C4A Ru1A C5A 116.9(8)
C10A C4A Ru1A C5A -121.7(11)
C3A C4A Ru1A C29A -169.9(6)
C5A C4A Ru1A C29A 73.2(6)
C10A C4A Ru1A C29A -48.5(9)
C3A C4A Ru1A Fe1A 165.2(5)
C5A C4A Ru1A Fe1A 48.4(7)
C10A C4A Ru1A Fe1A -73.4(9)
C3A C4A Ru1A Fe2A -32.3(9)
C5A C4A Ru1A Fe2A -149.1(5)
C10A C4A Ru1A Fe2A 89.1(9)
C3A C4A Ru1A Ru2A -119.9(5)
C5A C4A Ru1A Ru2A 123.3(5)
C10A C4A Ru1A Ru2A 1.5(10)
C5A C1A Ru1A C30A 54.5(9)
C2A C1A Ru1A C30A -63.4(9)
C7A C1A Ru1A C30A 176.7(8)
C5A C1A Ru1A C31A -140.8(6)
C2A C1A Ru1A C31A 101.2(6)
C7A C1A Ru1A C31A -18.7(9)
C5A C1A Ru1A C2A 118.0(9)
C7A C1A Ru1A C2A -119.9(11)
C5A C1A Ru1A C3A 80.4(6)
C2A C1A Ru1A C3A -37.6(6)
C7A C1A Ru1A C3A -157.5(10)
C5A C1A Ru1A C4A 37.9(6)
C2A C1A Ru1A C4A -80.1(6)
C7A C1A Ru1A C4A 160.0(10)
C2A C1A Ru1A C5A -118.0(9)
C7A C1A Ru1A C5A 122.1(12)
C5A C1A Ru1A C29A -49.1(7)
C2A C1A Ru1A C29A -167.0(6)
C7A C1A Ru1A C29A 73.1(9)
C5A C1A Ru1A Fe1A -92.3(6)
C2A C1A Ru1A Fe1A 149.8(5)
C7A C1A Ru1A Fe1A 29.8(9)
C5A C1A Ru1A Fe2A -176.5(5)
C2A C1A Ru1A Fe2A 65.5(7)
C7A C1A Ru1A Fe2A -54.4(10)
C5A C1A Ru1A Ru2A -70.5(11)
C2A C1A Ru1A Ru2A 171.5(6)
C7A C1A Ru1A Ru2A 51.6(15)
C1A C5A Ru1A C30A -148.5(6)
C4A C5A Ru1A C30A -31.1(7)
C6A C5A Ru1A C30A 86.8(10)
C1A C5A Ru1A C31A 44.6(7)
C4A C5A Ru1A C31A 162.0(6)
C6A C5A Ru1A C31A -80.1(10)
C1A C5A Ru1A C2A -37.4(6)
C4A C5A Ru1A C2A 80.0(6)
C6A C5A Ru1A C2A -162.2(11)
C1A C5A Ru1A C3A -79.8(7)
C4A C5A Ru1A C3A 37.6(6)
C6A C5A Ru1A C3A 155.5(11)
C1A C5A Ru1A C4A -117.4(9)
C6A C5A Ru1A C4A 117.9(12)
C4A C5A Ru1A C1A 117.4(9)
C6A C5A Ru1A C1A -124.7(12)
C1A C5A Ru1A C29A 134.9(6)
C4A C5A Ru1A C29A -107.7(6)
C6A C5A Ru1A C29A 10.2(10)
C1A C5A Ru1A Fe1A 97.3(6)
C4A C5A Ru1A Fe1A -145.3(5)
C6A C5A Ru1A Fe1A -27.5(10)
C1A C5A Ru1A Fe2A 9.0(13)
C4A C5A Ru1A Fe2A 126.4(8)
C6A C5A Ru1A Fe2A -115.7(10)
C1A C5A Ru1A Ru2A 155.8(5)
C4A C5A Ru1A Ru2A -86.8(6)
C6A C5A Ru1A Ru2A 31.1(11)
O6A C29A Ru1A C30A -77.7(9)
Fe1A C29A Ru1A C30A 124.3(4)
Ru2A C29A Ru1A C30A 42.0(3)
O6A C29A Ru1A C31A 157.6(9)
Fe1A C29A Ru1A C31A -0.3(4)
Ru2A C29A Ru1A C31A -82.6(3)
O6A C29A Ru1A C2A 54.1(12)
Fe1A C29A Ru1A C2A -103.8(7)
Ru2A C29A Ru1A C2A 173.9(5)
O6A C29A Ru1A C3A -2.4(11)
Fe1A C29A Ru1A C3A -160.3(4)
Ru2A C29A Ru1A C3A 117.3(4)
O6A C29A Ru1A C4A 6.0(9)
Fe1A C29A Ru1A C4A -151.9(4)
Ru2A C29A Ru1A C4A 125.8(3)
O6A C29A Ru1A C1A 68.4(9)
Fe1A C29A Ru1A C1A -89.5(4)
Ru2A C29A Ru1A C1A -171.9(3)
O6A C29A Ru1A C5A 41.8(9)
Fe1A C29A Ru1A C5A -116.1(4)
Ru2A C29A Ru1A C5A 161.6(3)
O6A C29A Ru1A Fe1A 157.9(11)
Ru2A C29A Ru1A Fe1A -82.3(4)
O6A C29A Ru1A Fe2A -153.7(8)
Fe1A C29A Ru1A Fe2A 48.4(3)
Ru2A C29A Ru1A Fe2A -33.9(3)
O6A C29A Ru1A Ru2A -119.8(9)
Fe1A C29A Ru1A Ru2A 82.3(4)
C22A Fe1A Ru1A C30A -32.1(11)
C21A Fe1A Ru1A C30A -153.7(4)
C29A Fe1A Ru1A C30A -57.0(5)
C31A Fe1A Ru1A C30A 123.3(4)
C32A Fe1A Ru1A C30A 99.1(4)
B1A Fe1A Ru1A C30A 58.1(4)
Ru2A Fe1A Ru1A C30A 10.9(3)
C22A Fe1A Ru1A C31A -155.5(11)
C21A Fe1A Ru1A C31A 83.0(5)
C29A Fe1A Ru1A C31A 179.7(5)
C32A Fe1A Ru1A C31A -24.2(4)
B1A Fe1A Ru1A C31A -65.2(5)
Ru2A Fe1A Ru1A C31A -112.4(4)
C22A Fe1A Ru1A C2A 155.0(11)
C21A Fe1A Ru1A C2A 33.5(5)
C29A Fe1A Ru1A C2A 130.2(5)
C31A Fe1A Ru1A C2A -49.5(5)
C32A Fe1A Ru1A C2A -73.7(4)
B1A Fe1A Ru1A C2A -114.8(5)
Ru2A Fe1A Ru1A C2A -161.9(4)
C22A Fe1A Ru1A C3A 102.4(15)
C21A Fe1A Ru1A C3A -19.2(11)
C29A Fe1A Ru1A C3A 77.5(11)
C31A Fe1A Ru1A C3A -102.2(11)
C32A Fe1A Ru1A C3A -126.3(11)
B1A Fe1A Ru1A C3A -167.4(11)
Ru2A Fe1A Ru1A C3A 145.4(10)
C22A Fe1A Ru1A C4A 64.0(11)
C21A Fe1A Ru1A C4A -57.5(5)
C29A Fe1A Ru1A C4A 39.2(5)
C31A Fe1A Ru1A C4A -140.5(5)
C32A Fe1A Ru1A C4A -164.7(4)
B1A Fe1A Ru1A C4A 154.2(5)
Ru2A Fe1A Ru1A C4A 107.1(4)
C22A Fe1A Ru1A C1A 129.3(11)
C21A Fe1A Ru1A C1A 7.7(4)
C29A Fe1A Ru1A C1A 104.4(5)
C31A Fe1A Ru1A C1A -75.3(4)
C32A Fe1A Ru1A C1A -99.5(4)
B1A Fe1A Ru1A C1A -140.5(4)
Ru2A Fe1A Ru1A C1A 172.3(3)
C22A Fe1A Ru1A C5A 91.9(11)
C21A Fe1A Ru1A C5A -29.6(4)
C29A Fe1A Ru1A C5A 67.1(5)
C31A Fe1A Ru1A C5A -112.6(4)
C32A Fe1A Ru1A C5A -136.8(4)
B1A Fe1A Ru1A C5A -177.9(4)
Ru2A Fe1A Ru1A C5A 135.0(3)
C22A Fe1A Ru1A C29A 24.9(11)
C21A Fe1A Ru1A C29A -96.7(5)
C31A Fe1A Ru1A C29A -179.7(5)
C32A Fe1A Ru1A C29A 156.1(5)
B1A Fe1A Ru1A C29A 115.1(5)
Ru2A Fe1A Ru1A C29A 67.9(4)
C22A Fe1A Ru1A Fe2A -107.1(11)
C21A Fe1A Ru1A Fe2A 131.3(3)
C29A Fe1A Ru1A Fe2A -132.0(4)
C31A Fe1A Ru1A Fe2A 48.3(4)
C32A Fe1A Ru1A Fe2A 24.2(3)
B1A Fe1A Ru1A Fe2A -16.9(3)
Ru2A Fe1A Ru1A Fe2A -64.07(4)
C22A Fe1A Ru1A Ru2A -43.1(11)
C21A Fe1A Ru1A Ru2A -164.6(3)
C29A Fe1A Ru1A Ru2A -67.9(4)
C31A Fe1A Ru1A Ru2A 112.4(4)
C32A Fe1A Ru1A Ru2A 88.2(3)
B1A Fe1A Ru1A Ru2A 47.2(3)
C25A Fe2A Ru1A C30A 45.0(5)
C23A Fe2A Ru1A C30A 133.8(5)
C24A Fe2A Ru1A C30A -33.8(10)
C31A Fe2A Ru1A C30A -156.7(5)
C32A Fe2A Ru1A C30A -131.8(4)
B1A Fe2A Ru1A C30A -90.9(4)
Ru2A Fe2A Ru1A C30A -46.3(3)
C25A Fe2A Ru1A C31A -158.3(6)
C23A Fe2A Ru1A C31A -69.4(5)
C24A Fe2A Ru1A C31A 123.0(11)
C32A Fe2A Ru1A C31A 24.9(5)
B1A Fe2A Ru1A C31A 65.9(5)
Ru2A Fe2A Ru1A C31A 110.4(4)
C25A Fe2A Ru1A C2A -73.6(5)
C23A Fe2A Ru1A C2A 15.2(5)
C24A Fe2A Ru1A C2A -152.4(10)
C31A Fe2A Ru1A C2A 84.7(5)
C32A Fe2A Ru1A C2A 109.6(4)
B1A Fe2A Ru1A C2A 150.5(4)
Ru2A Fe2A Ru1A C2A -164.9(3)
C25A Fe2A Ru1A C3A -35.5(5)
C23A Fe2A Ru1A C3A 53.4(5)
C24A Fe2A Ru1A C3A -114.2(10)
C31A Fe2A Ru1A C3A 122.8(5)
C32A Fe2A Ru1A C3A 147.8(4)
B1A Fe2A Ru1A C3A -171.3(4)
Ru2A Fe2A Ru1A C3A -126.8(3)
C25A Fe2A Ru1A C4A -14.4(7)
C23A Fe2A Ru1A C4A 74.4(6)
C24A Fe2A Ru1A C4A -93.2(11)
C31A Fe2A Ru1A C4A 143.9(6)
C32A Fe2A Ru1A C4A 168.8(6)
B1A Fe2A Ru1A C4A -150.3(6)
Ru2A Fe2A Ru1A C4A -105.7(5)
C25A Fe2A Ru1A C1A -108.4(5)
C23A Fe2A Ru1A C1A -19.6(5)
C24A Fe2A Ru1A C1A 172.8(10)
C31A Fe2A Ru1A C1A 49.9(5)
C32A Fe2A Ru1A C1A 74.8(4)
B1A Fe2A Ru1A C1A 115.7(4)
Ru2A Fe2A Ru1A C1A 160.3(3)
C25A Fe2A Ru1A C5A -114.9(10)
C23A Fe2A Ru1A C5A -26.1(9)
C24A Fe2A Ru1A C5A 166.3(13)
C31A Fe2A Ru1A C5A 43.4(9)
C32A Fe2A Ru1A C5A 68.3(9)
B1A Fe2A Ru1A C5A 109.2(9)
Ru2A Fe2A Ru1A C5A 153.8(9)
C25A Fe2A Ru1A C29A 121.8(5)
C23A Fe2A Ru1A C29A -149.4(4)
C24A Fe2A Ru1A C29A 43.0(10)
C31A Fe2A Ru1A C29A -79.9(4)
C32A Fe2A Ru1A C29A -55.0(4)
B1A Fe2A Ru1A C29A -14.1(4)
Ru2A Fe2A Ru1A C29A 30.5(3)
C25A Fe2A Ru1A Fe1A 152.3(4)
C23A Fe2A Ru1A Fe1A -118.8(4)
C24A Fe2A Ru1A Fe1A 73.6(10)
C31A Fe2A Ru1A Fe1A -49.4(4)
C32A Fe2A Ru1A Fe1A -24.4(3)
B1A Fe2A Ru1A Fe1A 16.5(3)
Ru2A Fe2A Ru1A Fe1A 61.05(4)
C25A Fe2A Ru1A Ru2A 91.3(4)
C23A Fe2A Ru1A Ru2A -179.9(4)
C24A Fe2A Ru1A Ru2A 12.6(10)
C31A Fe2A Ru1A Ru2A -110.4(4)
C32A Fe2A Ru1A Ru2A -85.5(3)
B1A Fe2A Ru1A Ru2A -44.5(3)
O7A C30A Ru2A B1A 147.1(10)
Ru1A C30A Ru2A B1A -40.3(5)
O7A C30A Ru2A C15A 12.0(11)
Ru1A C30A Ru2A C15A -175.5(3)
O7A C30A Ru2A C11A 27.4(12)
Ru1A C30A Ru2A C11A -160.1(3)
O7A C30A Ru2A C14A -24.9(11)
Ru1A C30A Ru2A C14A 147.7(3)
O7A C30A Ru2A C13A -43.3(12)
Ru1A C30A Ru2A C13A 129.3(3)
O7A C30A Ru2A C12A -11.5(15)
Ru1A C30A Ru2A C12A 161.1(5)
O7A C30A Ru2A C29A -123.8(11)
Ru1A C30A Ru2A C29A 48.7(3)
O7A C30A Ru2A Fe1A -159.6(10)
Ru1A C30A Ru2A Fe1A 12.9(3)
O7A C30A Ru2A Ru1A -172.6(13)
O7A C30A Ru2A Fe2A 128.4(11)
Ru1A C30A Ru2A Fe2A -59.0(2)
C32A B1A Ru2A C30A 28.9(10)
Fe1A B1A Ru2A C30A 80.9(5)
Fe2A B1A Ru2A C30A -23.9(5)
C32A B1A Ru2A C15A 146.6(7)
Fe1A B1A Ru2A C15A -161.5(3)
Fe2A B1A Ru2A C15A 93.7(5)
C32A B1A Ru2A C11A 160.8(8)
Fe1A B1A Ru2A C11A -147.3(4)
Fe2A B1A Ru2A C11A 107.9(4)
C32A B1A Ru2A C14A -166.4(7)
Fe1A B1A Ru2A C14A -114.5(6)
Fe2A B1A Ru2A C14A 140.7(6)
C32A B1A Ru2A C13A -140.6(8)
Fe1A B1A Ru2A C13A -88.7(4)
Fe2A B1A Ru2A C13A 166.5(3)
C32A B1A Ru2A C12A -163.1(9)
Fe1A B1A Ru2A C12A -111.1(4)
Fe2A B1A Ru2A C12A 144.1(4)
C32A B1A Ru2A C29A -54.4(9)
Fe1A B1A Ru2A C29A -2.5(4)
Fe2A B1A Ru2A C29A -107.3(4)
C32A B1A Ru2A Fe1A -51.9(7)
Fe2A B1A Ru2A Fe1A -104.8(4)
C32A B1A Ru2A Ru1A 0.6(8)
Fe1A B1A Ru2A Ru1A 52.5(3)
Fe2A B1A Ru2A Ru1A -52.3(2)
C32A B1A Ru2A Fe2A 52.9(7)
Fe1A B1A Ru2A Fe2A 104.8(4)
C11A C15A Ru2A C30A 157.8(6)
C14A C15A Ru2A C30A -85.9(6)
C16A C15A Ru2A C30A 36.1(9)
C11A C15A Ru2A B1A 24.0(8)
C14A C15A Ru2A B1A 140.4(6)
C16A C15A Ru2A B1A -97.7(10)
C14A C15A Ru2A C11A 116.4(9)
C16A C15A Ru2A C11A -121.7(11)
C11A C15A Ru2A C14A -116.4(9)
C16A C15A Ru2A C14A 121.9(12)
C11A C15A Ru2A C13A -79.2(6)
C14A C15A Ru2A C13A 37.2(6)
C16A C15A Ru2A C13A 159.1(10)
C11A C15A Ru2A C12A -37.2(6)
C14A C15A Ru2A C12A 79.2(6)
C16A C15A Ru2A C12A -158.9(10)
C11A C15A Ru2A C29A -125.8(6)
C14A C15A Ru2A C29A -9.4(9)
C16A C15A Ru2A C29A 112.5(9)
C11A C15A Ru2A Fe1A -56.2(12)
C14A C15A Ru2A Fe1A 60.2(13)
C16A C15A Ru2A Fe1A -177.9(7)
C11A C15A Ru2A Ru1A 153.1(5)
C14A C15A Ru2A Ru1A -90.5(6)
C16A C15A Ru2A Ru1A 31.5(10)
C11A C15A Ru2A Fe2A 82.3(6)
C14A C15A Ru2A Fe2A -161.3(5)
C16A C15A Ru2A Fe2A -39.3(10)
C15A C11A Ru2A C30A -26.2(7)
C12A C11A Ru2A C30A -143.1(6)
C17A C11A Ru2A C30A 94.1(10)
C15A C11A Ru2A B1A -161.1(6)
C12A C11A Ru2A B1A 82.0(6)
C17A C11A Ru2A B1A -40.8(10)
C12A C11A Ru2A C15A -116.9(8)
C17A C11A Ru2A C15A 120.3(12)
C15A C11A Ru2A C14A 37.7(5)
C12A C11A Ru2A C14A -79.2(6)
C17A C11A Ru2A C14A 158.0(11)
C15A C11A Ru2A C13A 79.4(6)
C12A C11A Ru2A C13A -37.5(6)
C17A C11A Ru2A C13A -160.3(11)
C15A C11A Ru2A C12A 116.9(8)
C17A C11A Ru2A C12A -122.8(12)
C15A C11A Ru2A C29A 98.9(8)
C12A C11A Ru2A C29A -18.0(9)
C17A C11A Ru2A C29A -140.8(9)
C15A C11A Ru2A Fe1A 163.2(4)
C12A C11A Ru2A Fe1A 46.2(7)
C17A C11A Ru2A Fe1A -76.6(10)
C15A C11A Ru2A Ru1A -73.8(9)
C12A C11A Ru2A Ru1A 169.3(6)
C17A C11A Ru2A Ru1A 46.5(14)
C15A C11A Ru2A Fe2A -111.4(5)
C12A C11A Ru2A Fe2A 131.7(5)
C17A C11A Ru2A Fe2A 8.9(10)
C13A C14A Ru2A C30A -151.6(6)
C15A C14A Ru2A C30A 91.6(6)
C20A C14A Ru2A C30A -31.1(9)
C13A C14A Ru2A B1A 40.9(10)
C15A C14A Ru2A B1A -75.9(9)
C20A C14A Ru2A B1A 161.5(8)
C13A C14A Ru2A C15A 116.8(9)
C20A C14A Ru2A C15A -122.6(12)
C13A C14A Ru2A C11A 79.0(6)
C15A C14A Ru2A C11A -37.9(6)
C20A C14A Ru2A C11A -160.5(10)
C15A C14A Ru2A C13A -116.8(9)
C20A C14A Ru2A C13A 120.5(11)
C13A C14A Ru2A C12A 37.1(6)
C15A C14A Ru2A C12A -79.8(6)
C20A C14A Ru2A C12A 157.6(10)
C13A C14A Ru2A C29A -69.9(6)
C15A C14A Ru2A C29A 173.3(6)
C20A C14A Ru2A C29A 50.6(9)
C13A C14A Ru2A Fe1A -45.3(7)
C15A C14A Ru2A Fe1A -162.1(5)
C20A C14A Ru2A Fe1A 75.2(10)
C13A C14A Ru2A Ru1A -123.4(5)
C15A C14A Ru2A Ru1A 119.8(6)
C20A C14A Ru2A Ru1A -2.8(10)
C13A C14A Ru2A Fe2A 150.8(5)
C15A C14A Ru2A Fe2A 34.0(9)
C20A C14A Ru2A Fe2A -88.6(9)
C14A C13A Ru2A C30A 32.1(7)
C12A C13A Ru2A C30A 149.8(6)
C19A C13A Ru2A C30A -88.6(10)
C14A C13A Ru2A B1A -157.4(6)
C12A C13A Ru2A B1A -39.7(7)
C19A C13A Ru2A B1A 81.9(10)
C14A C13A Ru2A C15A -37.7(6)
C12A C13A Ru2A C15A 80.0(6)
C19A C13A Ru2A C15A -158.4(11)
C14A C13A Ru2A C11A -80.2(6)
C12A C13A Ru2A C11A 37.5(6)
C19A C13A Ru2A C11A 159.1(11)
C12A C13A Ru2A C14A 117.7(9)
C19A C13A Ru2A C14A -120.7(12)
C14A C13A Ru2A C12A -117.7(9)
C19A C13A Ru2A C12A 121.6(13)
C14A C13A Ru2A C29A 111.1(6)
C12A C13A Ru2A C29A -131.2(6)
C19A C13A Ru2A C29A -9.6(10)
C14A C13A Ru2A Fe1A 148.2(5)
C12A C13A Ru2A Fe1A -94.1(6)
C19A C13A Ru2A Fe1A 27.5(10)
C14A C13A Ru2A Ru1A 87.1(6)
C12A C13A Ru2A Ru1A -155.3(5)
C19A C13A Ru2A Ru1A -33.7(12)
C14A C13A Ru2A Fe2A -118.9(9)
C12A C13A Ru2A Fe2A -1.2(13)
C19A C13A Ru2A Fe2A 120.4(10)
C11A C12A Ru2A C30A 64.6(9)
C13A C12A Ru2A C30A -52.1(9)
C18A C12A Ru2A C30A -177.0(9)
C11A C12A Ru2A B1A -98.1(6)
C13A C12A Ru2A B1A 145.2(6)
C18A C12A Ru2A B1A 20.3(10)
C11A C12A Ru2A C15A 37.7(5)
C13A C12A Ru2A C15A -79.0(6)
C18A C12A Ru2A C15A 156.1(11)
C13A C12A Ru2A C11A -116.7(9)
C18A C12A Ru2A C11A 118.4(12)
C11A C12A Ru2A C14A 79.9(6)
C13A C12A Ru2A C14A -36.8(6)
C18A C12A Ru2A C14A -161.7(11)
C11A C12A Ru2A C13A 116.7(9)
C18A C12A Ru2A C13A -124.9(13)
C11A C12A Ru2A C29A 169.0(6)
C13A C12A Ru2A C29A 52.3(7)
C18A C12A Ru2A C29A -72.6(10)
C11A C12A Ru2A Fe1A -147.2(5)
C13A C12A Ru2A Fe1A 96.1(6)
C18A C12A Ru2A Fe1A -28.8(10)
C11A C12A Ru2A Ru1A -167.9(6)
C13A C12A Ru2A Ru1A 75.4(11)
C18A C12A Ru2A Ru1A -49.5(16)
C11A C12A Ru2A Fe2A -63.7(6)
C13A C12A Ru2A Fe2A 179.6(5)
C18A C12A Ru2A Fe2A 54.7(11)
O6A C29A Ru2A C30A 76.0(10)
Fe1A C29A Ru2A C30A -122.4(4)
Ru1A C29A Ru2A C30A -42.0(3)
O6A C29A Ru2A B1A -158.7(10)
Fe1A C29A Ru2A B1A 2.9(5)
Ru1A C29A Ru2A B1A 83.3(4)
O6A C29A Ru2A C15A -2.3(12)
Fe1A C29A Ru2A C15A 159.3(4)
Ru1A C29A Ru2A C15A -120.3(5)
O6A C29A Ru2A C11A -59.0(12)
Fe1A C29A Ru2A C11A 102.6(6)
Ru1A C29A Ru2A C11A -177.0(5)
O6A C29A Ru2A C14A -8.0(10)
Fe1A C29A Ru2A C14A 153.6(4)
Ru1A C29A Ru2A C14A -126.0(3)
O6A C29A Ru2A C13A -41.9(10)
Fe1A C29A Ru2A C13A 119.7(4)
Ru1A C29A Ru2A C13A -160.0(3)
O6A C29A Ru2A C12A -70.2(10)
Fe1A C29A Ru2A C12A 91.4(4)
Ru1A C29A Ru2A C12A 171.8(3)
O6A C29A Ru2A Fe1A -161.6(12)
Ru1A C29A Ru2A Fe1A 80.4(3)
O6A C29A Ru2A Ru1A 118.1(10)
Fe1A C29A Ru2A Ru1A -80.4(3)
O6A C29A Ru2A Fe2A 151.4(9)
Fe1A C29A Ru2A Fe2A -47.0(4)
Ru1A C29A Ru2A Fe2A 33.4(3)
C22A Fe1A Ru2A C30A 154.9(5)
C21A Fe1A Ru2A C30A 39.7(11)
C29A Fe1A Ru2A C30A 60.1(5)
C31A Fe1A Ru2A C30A -56.3(4)
C32A Fe1A Ru2A C30A -96.1(4)
B1A Fe1A Ru2A C30A -123.6(5)
Ru1A Fe1A Ru2A C30A -11.0(3)
C22A Fe1A Ru2A B1A -81.5(6)
C21A Fe1A Ru2A B1A 163.4(11)
C29A Fe1A Ru2A B1A -176.3(6)
C31A Fe1A Ru2A B1A 67.4(5)
C32A Fe1A Ru2A B1A 27.6(5)
Ru1A Fe1A Ru2A B1A 112.6(4)
C22A Fe1A Ru2A C15A 10.2(11)
C21A Fe1A Ru2A C15A -105.0(14)
C29A Fe1A Ru2A C15A -84.7(11)
C31A Fe1A Ru2A C15A 159.0(10)
C32A Fe1A Ru2A C15A 119.2(10)
B1A Fe1A Ru2A C15A 91.7(11)
Ru1A Fe1A Ru2A C15A -155.8(10)
C22A Fe1A Ru2A C11A -33.4(5)
C21A Fe1A Ru2A C11A -148.5(11)
C29A Fe1A Ru2A C11A -128.2(5)
C31A Fe1A Ru2A C11A 115.5(4)
C32A Fe1A Ru2A C11A 75.7(4)
B1A Fe1A Ru2A C11A 48.1(5)
Ru1A Fe1A Ru2A C11A 160.7(3)
C22A Fe1A Ru2A C14A 56.8(5)
C21A Fe1A Ru2A C14A -58.3(11)
C29A Fe1A Ru2A C14A -38.0(6)
C31A Fe1A Ru2A C14A -154.3(5)
C32A Fe1A Ru2A C14A 165.9(5)
B1A Fe1A Ru2A C14A 138.3(6)
Ru1A Fe1A Ru2A C14A -109.1(4)
C22A Fe1A Ru2A C13A 31.0(5)
C21A Fe1A Ru2A C13A -84.2(11)
C29A Fe1A Ru2A C13A -63.9(5)
C31A Fe1A Ru2A C13A 179.8(4)
C32A Fe1A Ru2A C13A 140.0(4)
B1A Fe1A Ru2A C13A 112.4(5)
Ru1A Fe1A Ru2A C13A -135.0(3)
C22A Fe1A Ru2A C12A -7.0(5)
C21A Fe1A Ru2A C12A -122.1(11)
C29A Fe1A Ru2A C12A -101.8(5)
C31A Fe1A Ru2A C12A 141.8(4)
C32A Fe1A Ru2A C12A 102.1(4)
B1A Fe1A Ru2A C12A 74.5(5)
Ru1A Fe1A Ru2A C12A -172.9(3)
C22A Fe1A Ru2A C29A 94.8(6)
C21A Fe1A Ru2A C29A -20.3(11)
C31A Fe1A Ru2A C29A -116.3(5)
C32A Fe1A Ru2A C29A -156.1(5)
B1A Fe1A Ru2A C29A 176.3(6)
Ru1A Fe1A Ru2A C29A -71.1(4)
C22A Fe1A Ru2A Ru1A 165.9(4)
C21A Fe1A Ru2A Ru1A 50.8(10)
C29A Fe1A Ru2A Ru1A 71.1(4)
C31A Fe1A Ru2A Ru1A -45.2(3)
C32A Fe1A Ru2A Ru1A -85.0(3)
B1A Fe1A Ru2A Ru1A -112.6(4)
C22A Fe1A Ru2A Fe2A -131.7(4)
C21A Fe1A Ru2A Fe2A 113.1(10)
C29A Fe1A Ru2A Fe2A 133.4(4)
C31A Fe1A Ru2A Fe2A 17.1(3)
C32A Fe1A Ru2A Fe2A -22.7(3)
B1A Fe1A Ru2A Fe2A -50.2(4)
Ru1A Fe1A Ru2A Fe2A 62.34(4)
C31A Ru1A Ru2A C30A -148.7(4)
C2A Ru1A Ru2A C30A -54.8(9)
C3A Ru1A Ru2A C30A -3.5(5)
C4A Ru1A Ru2A C30A 42.4(5)
C1A Ru1A Ru2A C30A 140.5(9)
C5A Ru1A Ru2A C30A 88.6(5)
C29A Ru1A Ru2A C30A 115.1(5)
Fe1A Ru1A Ru2A C30A 165.4(3)
Fe2A Ru1A Ru2A C30A -102.9(3)
C30A Ru1A Ru2A B1A 148.1(4)
C31A Ru1A Ru2A B1A -0.6(4)
C2A Ru1A Ru2A B1A 93.3(8)
C3A Ru1A Ru2A B1A 144.7(4)
C4A Ru1A Ru2A B1A -169.4(4)
C1A Ru1A Ru2A B1A -71.3(9)
C5A Ru1A Ru2A B1A -123.3(5)
C29A Ru1A Ru2A B1A -96.8(4)
Fe1A Ru1A Ru2A B1A -46.5(3)
Fe2A Ru1A Ru2A B1A 45.2(3)
C30A Ru1A Ru2A C15A 6.3(5)
C31A Ru1A Ru2A C15A -142.4(4)
C2A Ru1A Ru2A C15A -48.5(9)
C3A Ru1A Ru2A C15A 2.8(5)
C4A Ru1A Ru2A C15A 48.7(4)
C1A Ru1A Ru2A C15A 146.9(9)
C5A Ru1A Ru2A C15A 94.9(5)
C29A Ru1A Ru2A C15A 121.4(5)
Fe1A Ru1A Ru2A C15A 171.7(3)
Fe2A Ru1A Ru2A C15A -96.6(3)
C30A Ru1A Ru2A C11A 59.7(8)
C31A Ru1A Ru2A C11A -89.0(8)
C2A Ru1A Ru2A C11A 4.9(11)
C3A Ru1A Ru2A C11A 56.3(8)
C4A Ru1A Ru2A C11A 102.2(8)
C1A Ru1A Ru2A C11A -159.7(11)
C5A Ru1A Ru2A C11A 148.3(8)
C29A Ru1A Ru2A C11A 174.8(8)
Fe1A Ru1A Ru2A C11A -134.9(7)
Fe2A Ru1A Ru2A C11A -43.1(7)
C30A Ru1A Ru2A C14A -40.0(5)
C31A Ru1A Ru2A C14A 171.3(4)
C2A Ru1A Ru2A C14A -94.8(8)
C3A Ru1A Ru2A C14A -43.5(4)
C4A Ru1A Ru2A C14A 2.4(4)
C1A Ru1A Ru2A C14A 100.5(9)
C5A Ru1A Ru2A C14A 48.6(5)
C29A Ru1A Ru2A C14A 75.1(4)
Fe1A Ru1A Ru2A C14A 125.4(3)
Fe2A Ru1A Ru2A C14A -142.9(3)
C30A Ru1A Ru2A C13A -85.6(5)
C31A Ru1A Ru2A C13A 125.7(5)
C2A Ru1A Ru2A C13A -140.4(9)
C3A Ru1A Ru2A C13A -89.0(5)
C4A Ru1A Ru2A C13A -43.1(5)
C1A Ru1A Ru2A C13A 55.0(10)
C5A Ru1A Ru2A C13A 3.0(5)
C29A Ru1A Ru2A C13A 29.5(5)
Fe1A Ru1A Ru2A C13A 79.8(4)
Fe2A Ru1A Ru2A C13A 171.5(4)
C30A Ru1A Ru2A C12A -141.9(9)
C31A Ru1A Ru2A C12A 69.4(9)
C2A Ru1A Ru2A C12A 163.2(12)
C3A Ru1A Ru2A C12A -145.4(9)
C4A Ru1A Ru2A C12A -99.5(9)
C1A Ru1A Ru2A C12A -1.4(12)
C5A Ru1A Ru2A C12A -53.4(9)
C29A Ru1A Ru2A C12A -26.8(9)
Fe1A Ru1A Ru2A C12A 23.4(8)
Fe2A Ru1A Ru2A C12A 115.2(8)
C30A Ru1A Ru2A C29A -115.1(5)
C31A Ru1A Ru2A C29A 96.2(4)
C2A Ru1A Ru2A C29A -169.9(9)
C3A Ru1A Ru2A C29A -118.6(5)
C4A Ru1A Ru2A C29A -72.7(4)
C1A Ru1A Ru2A C29A 25.4(9)
C5A Ru1A Ru2A C29A -26.5(5)
Fe1A Ru1A Ru2A C29A 50.3(3)
Fe2A Ru1A Ru2A C29A 142.0(3)
C30A Ru1A Ru2A Fe1A -165.4(3)
C31A Ru1A Ru2A Fe1A 45.9(2)
C2A Ru1A Ru2A Fe1A 139.8(8)
C3A Ru1A Ru2A Fe1A -168.9(3)
C4A Ru1A Ru2A Fe1A -122.9(3)
C1A Ru1A Ru2A Fe1A -24.8(9)
C5A Ru1A Ru2A Fe1A -76.8(4)
C29A Ru1A Ru2A Fe1A -50.3(3)
Fe2A Ru1A Ru2A Fe1A 91.72(5)
C30A Ru1A Ru2A Fe2A 102.9(3)
C31A Ru1A Ru2A Fe2A -45.8(2)
C2A Ru1A Ru2A Fe2A 48.1(8)
C3A Ru1A Ru2A Fe2A 99.4(3)
C4A Ru1A Ru2A Fe2A 145.3(3)
C1A Ru1A Ru2A Fe2A -116.6(9)
C5A Ru1A Ru2A Fe2A -168.5(4)
C29A Ru1A Ru2A Fe2A -142.0(3)
Fe1A Ru1A Ru2A Fe2A -91.72(5)
C25A Fe2A Ru2A C30A -35.7(5)
C23A Fe2A Ru2A C30A 47.5(15)
C24A Fe2A Ru2A C30A -128.6(5)
C31A Fe2A Ru2A C30A 91.9(4)
C32A Fe2A Ru2A C30A 131.9(4)
B1A Fe2A Ru2A C30A 160.3(5)
Ru1A Fe2A Ru2A C30A 46.9(3)
C25A Fe2A Ru2A B1A 164.1(6)
C23A Fe2A Ru2A B1A -112.8(16)
C24A Fe2A Ru2A B1A 71.2(5)
C31A Fe2A Ru2A B1A -68.4(5)
C32A Fe2A Ru2A B1A -28.3(5)
Ru1A Fe2A Ru2A B1A -113.4(4)
C25A Fe2A Ru2A C15A 45.3(5)
C23A Fe2A Ru2A C15A 128.5(15)
C24A Fe2A Ru2A C15A -47.6(5)
C31A Fe2A Ru2A C15A 172.9(4)
C32A Fe2A Ru2A C15A -147.1(4)
B1A Fe2A Ru2A C15A -118.7(5)
Ru1A Fe2A Ru2A C15A 127.9(3)
C25A Fe2A Ru2A C11A 83.5(5)
C23A Fe2A Ru2A C11A 166.7(15)
C24A Fe2A Ru2A C11A -9.4(4)
C31A Fe2A Ru2A C11A -148.9(4)
C32A Fe2A Ru2A C11A -108.9(4)
B1A Fe2A Ru2A C11A -80.5(5)
Ru1A Fe2A Ru2A C11A 166.1(3)
C25A Fe2A Ru2A C14A 23.6(7)
C23A Fe2A Ru2A C14A 106.8(16)
C24A Fe2A Ru2A C14A -69.3(6)
C31A Fe2A Ru2A C14A 151.1(6)
C32A Fe2A Ru2A C14A -168.8(6)
B1A Fe2A Ru2A C14A -140.5(6)
Ru1A Fe2A Ru2A C14A 106.2(5)
C25A Fe2A Ru2A C13A 118.1(10)
C23A Fe2A Ru2A C13A -158.8(17)
C24A Fe2A Ru2A C13A 25.2(10)
C31A Fe2A Ru2A C13A -114.4(10)
C32A Fe2A Ru2A C13A -74.4(10)
B1A Fe2A Ru2A C13A -46.0(10)
Ru1A Fe2A Ru2A C13A -159.4(9)
C25A Fe2A Ru2A C12A 117.2(5)
C23A Fe2A Ru2A C12A -159.7(15)
C24A Fe2A Ru2A C12A 24.3(5)
C31A Fe2A Ru2A C12A -115.3(4)
C32A Fe2A Ru2A C12A -75.3(4)
B1A Fe2A Ru2A C12A -46.9(5)
Ru1A Fe2A Ru2A C12A -160.3(3)
C25A Fe2A Ru2A C29A -114.3(5)
C23A Fe2A Ru2A C29A -31.1(15)
C24A Fe2A Ru2A C29A 152.8(4)
C31A Fe2A Ru2A C29A 13.2(4)
C32A Fe2A Ru2A C29A 53.3(4)
B1A Fe2A Ru2A C29A 81.6(5)
Ru1A Fe2A Ru2A C29A -31.7(3)
C25A Fe2A Ru2A Fe1A -144.6(4)
C23A Fe2A Ru2A Fe1A -61.4(15)
C24A Fe2A Ru2A Fe1A 122.5(4)
C31A Fe2A Ru2A Fe1A -17.1(3)
C32A Fe2A Ru2A Fe1A 23.0(3)
B1A Fe2A Ru2A Fe1A 51.3(4)
Ru1A Fe2A Ru2A Fe1A -62.04(5)
C25A Fe2A Ru2A Ru1A -82.6(4)
C23A Fe2A Ru2A Ru1A 0.6(15)
C24A Fe2A Ru2A Ru1A -175.5(4)
C31A Fe2A Ru2A Ru1A 45.0(3)
C32A Fe2A Ru2A Ru1A 85.0(3)
B1A Fe2A Ru2A Ru1A 113.4(4)
C5B C1B C2B C3B -2.8(11)
C7B C1B C2B C3B -173.1(9)
Ru1B C1B C2B C3B 61.9(7)
C5B C1B C2B C8B 171.3(10)
C7B C1B C2B C8B 1.1(16)
Ru1B C1B C2B C8B -123.9(10)
C5B C1B C2B Ru1B -64.7(7)
C7B C1B C2B Ru1B 125.0(9)
C1B C2B C3B C4B 3.0(11)
C8B C2B C3B C4B -170.9(11)
Ru1B C2B C3B C4B 63.8(8)
C1B C2B C3B C9B 174.7(10)
C8B C2B C3B C9B 0.7(17)
Ru1B C2B C3B C9B -124.6(10)
C1B C2B C3B Ru1B -60.7(6)
C8B C2B C3B Ru1B 125.3(11)
C2B C3B C4B C5B -2.2(12)
C9B C3B C4B C5B -173.8(9)
Ru1B C3B C4B C5B 60.8(7)
C2B C3B C4B C10B 171.0(10)
C9B C3B C4B C10B -0.6(18)
Ru1B C3B C4B C10B -125.9(11)
C2B C3B C4B Ru1B -63.0(7)
C9B C3B C4B Ru1B 125.4(11)
C2B C1B C5B C4B 1.5(11)
C7B C1B C5B C4B 171.6(9)
Ru1B C1B C5B C4B -63.2(7)
C2B C1B C5B C6B -169.8(10)
C7B C1B C5B C6B 0.3(17)
Ru1B C1B C5B C6B 125.5(11)
C2B C1B C5B Ru1B 64.7(7)
C7B C1B C5B Ru1B -125.3(10)
C3B C4B C5B C1B 0.4(12)
C10B C4B C5B C1B -173.0(9)
Ru1B C4B C5B C1B 61.8(7)
C3B C4B C5B C6B 172.0(10)
C10B C4B C5B C6B -1.4(16)
Ru1B C4B C5B C6B -126.6(10)
C3B C4B C5B Ru1B -61.3(8)
C10B C4B C5B Ru1B 125.2(10)
C15B C11B C12B C13B -2.4(11)
C17B C11B C12B C13B -172.5(10)
Ru2B C11B C12B C13B 61.0(7)
C15B C11B C12B C18B 169.1(9)
C17B C11B C12B C18B -1.0(16)
Ru2B C11B C12B C18B -127.5(10)
C15B C11B C12B Ru2B -63.4(7)
C17B C11B C12B Ru2B 126.5(10)
C11B C12B C13B C14B 2.1(11)
C18B C12B C13B C14B -169.1(10)
Ru2B C12B C13B C14B 63.0(7)
C11B C12B C13B C19B 173.1(9)
C18B C12B C13B C19B 1.9(16)
Ru2B C12B C13B C19B -126.0(10)
C11B C12B C13B Ru2B -60.9(7)
C18B C12B C13B Ru2B 128.0(11)
C12B C13B C14B C15B -1.1(11)
C19B C13B C14B C15B -171.5(9)
Ru2B C13B C14B C15B 62.8(7)
C12B C13B C14B C20B 172.4(9)
C19B C13B C14B C20B 2.0(17)
Ru2B C13B C14B C20B -123.7(10)
C12B C13B C14B Ru2B -63.9(7)
C19B C13B C14B Ru2B 125.7(10)
C12B C11B C15B C14B 1.8(11)
C17B C11B C15B C14B 171.8(10)
Ru2B C11B C15B C14B -62.8(7)
C12B C11B C15B C16B -169.5(9)
C17B C11B C15B C16B 0.5(17)
Ru2B C11B C15B C16B 125.9(10)
C12B C11B C15B Ru2B 64.6(7)
C17B C11B C15B Ru2B -125.4(10)
C13B C14B C15B C11B -0.5(12)
C20B C14B C15B C11B -173.8(10)
Ru2B C14B C15B C11B 63.2(7)
C13B C14B C15B C16B 170.7(9)
C20B C14B C15B C16B -2.7(17)
Ru2B C14B C15B C16B -125.7(10)
C13B C14B C15B Ru2B -63.6(7)
C20B C14B C15B Ru2B 123.1(10)
Ru1B C31B C32B B1B 2.7(14)
Fe2B C31B C32B B1B -57.8(8)
Fe1B C31B C32B B1B 57.7(8)
Ru1B C31B C32B Si1B -175.0(6)
Fe2B C31B C32B Si1B 124.4(7)
Fe1B C31B C32B Si1B -120.0(8)
Ru1B C31B C32B Fe2B 60.6(8)
Fe1B C31B C32B Fe2B 115.5(3)
Ru1B C31B C32B Fe1B -55.0(8)
Fe2B C31B C32B Fe1B -115.5(3)
C31B C32B B1B Ru2B -3.5(13)
Si1B C32B B1B Ru2B 174.2(5)
Fe2B C32B B1B Ru2B -60.1(7)
Fe1B C32B B1B Ru2B 52.9(7)
C31B C32B B1B Fe2B 56.6(8)
Si1B C32B B1B Fe2B -125.7(8)
Fe1B C32B B1B Fe2B 113.0(4)
C31B C32B B1B Fe1B -56.3(8)
Si1B C32B B1B Fe1B 121.4(8)
Fe2B C32B B1B Fe1B -113.0(4)
C31B C32B Si1B C30B 126.5(9)
B1B C32B Si1B C30B -51.1(10)
Fe2B C32B Si1B C30B -144.3(7)
Fe1B C32B Si1B C30B 39.7(8)
C31B C32B Si1B C28B 4.1(11)
B1B C32B Si1B C28B -173.4(10)
Fe2B C32B Si1B C28B 93.4(8)
Fe1B C32B Si1B C28B -82.7(8)
C31B C32B Si1B C29B -115.0(9)
B1B C32B Si1B C29B 67.5(10)
Fe2B C32B Si1B C29B -25.7(8)
Fe1B C32B Si1B C29B 158.3(7)
O1B C21B Fe1B C22B -12(17)
O1B C21B Fe1B C26B -114(17)
O1B C21B Fe1B C31B 84(17)
O1B C21B Fe1B C32B 97(17)
O1B C21B Fe1B B1B 134(17)
O1B C21B Fe1B Ru2B -175(17)
O1B C21B Fe1B Ru1B -142(17)
O2B C22B Fe1B C21B -30(23)
O2B C22B Fe1B C26B 70(23)
O2B C22B Fe1B C31B -176(100)
O2B C22B Fe1B C32B -138(23)
O2B C22B Fe1B B1B -115(23)
O2B C22B Fe1B Ru2B 90(23)
O2B C22B Fe1B Ru1B 134(23)
O6B C26B Fe1B C21B 53(2)
Ru2B C26B Fe1B C21B -96.4(4)
Ru1B C26B Fe1B C21B -169.3(4)
O6B C26B Fe1B C22B -38(2)
Ru2B C26B Fe1B C22B 172.6(4)
Ru1B C26B Fe1B C22B 99.7(4)
O6B C26B Fe1B C31B -137.7(19)
Ru2B C26B Fe1B C31B 72.9(4)
Ru1B C26B Fe1B C31B 0.0(4)
O6B C26B Fe1B C32B -175.2(16)
Ru2B C26B Fe1B C32B 35.4(7)
Ru1B C26B Fe1B C32B -37.5(6)
O6B C26B Fe1B B1B 145.2(19)
Ru2B C26B Fe1B B1B -4.2(5)
Ru1B C26B Fe1B B1B -77.1(4)
O6B C26B Fe1B Ru2B 149(2)
Ru1B C26B Fe1B Ru2B -72.9(2)
O6B C26B Fe1B Ru1B -138(2)
Ru2B C26B Fe1B Ru1B 72.9(2)
C32B C31B Fe1B C21B 20.2(10)
Ru1B C31B Fe1B C21B 161.0(6)
Fe2B C31B Fe1B C21B 82.4(8)
C32B C31B Fe1B C22B 114.3(6)
Ru1B C31B Fe1B C22B -104.8(4)
Fe2B C31B Fe1B C22B 176.6(5)
C32B C31B Fe1B C26B -140.9(6)
Ru1B C31B Fe1B C26B 0.0(5)
Fe2B C31B Fe1B C26B -78.6(5)
Ru1B C31B Fe1B C32B 140.9(7)
Fe2B C31B Fe1B C32B 62.2(6)
C32B C31B Fe1B B1B -34.4(6)
Ru1B C31B Fe1B B1B 106.5(4)
Fe2B C31B Fe1B B1B 27.9(4)
C32B C31B Fe1B Ru2B -85.1(6)
Ru1B C31B Fe1B Ru2B 55.8(2)
Fe2B C31B Fe1B Ru2B -22.9(3)
C32B C31B Fe1B Ru1B -140.9(7)
Fe2B C31B Fe1B Ru1B -78.6(4)
C31B C32B Fe1B C21B -168.3(6)
B1B C32B Fe1B C21B 65.7(7)
Si1B C32B Fe1B C21B -52.6(7)
Fe2B C32B Fe1B C21B 130.6(5)
C31B C32B Fe1B C22B -73.5(7)
B1B C32B Fe1B C22B 160.5(6)
Si1B C32B Fe1B C22B 42.2(7)
Fe2B C32B Fe1B C22B -134.6(4)
C31B C32B Fe1B C26B 62.0(8)
B1B C32B Fe1B C26B -64.0(9)
Si1B C32B Fe1B C26B 177.7(6)
Fe2B C32B Fe1B C26B 0.9(8)
B1B C32B Fe1B C31B -126.0(9)
Si1B C32B Fe1B C31B 115.7(9)
Fe2B C32B Fe1B C31B -61.1(6)
C31B C32B Fe1B B1B 126.0(9)
Si1B C32B Fe1B B1B -118.3(9)
Fe2B C32B Fe1B B1B 64.9(6)
C31B C32B Fe1B Ru2B 92.2(6)
B1B C32B Fe1B Ru2B -33.8(6)
Si1B C32B Fe1B Ru2B -152.2(6)
Fe2B C32B Fe1B Ru2B 31.0(3)
C31B C32B Fe1B Ru1B 29.3(5)
B1B C32B Fe1B Ru1B -96.7(6)
Si1B C32B Fe1B Ru1B 145.0(6)
Fe2B C32B Fe1B Ru1B -31.8(3)
C32B B1B Fe1B C21B -119.5(6)
Ru2B B1B Fe1B C21B 104.9(4)
Fe2B B1B Fe1B C21B -178.7(5)
C32B B1B Fe1B C22B -34.3(10)
Ru2B B1B Fe1B C22B -169.8(6)
Fe2B B1B Fe1B C22B -93.5(8)
C32B B1B Fe1B C26B 140.2(6)
Ru2B B1B Fe1B C26B 4.6(5)
Fe2B B1B Fe1B C26B 81.0(5)
C32B B1B Fe1B C31B 33.2(6)
Ru2B B1B Fe1B C31B -102.4(4)
Fe2B B1B Fe1B C31B -26.0(4)
Ru2B B1B Fe1B C32B -135.5(7)
Fe2B B1B Fe1B C32B -59.2(5)
C32B B1B Fe1B Ru2B 135.5(7)
Fe2B B1B Fe1B Ru2B 76.3(4)
C32B B1B Fe1B Ru1B 80.9(6)
Ru2B B1B Fe1B Ru1B -54.7(2)
Fe2B B1B Fe1B Ru1B 21.7(3)
O5B C25B Fe2B C24B 90(18)
O5B C25B Fe2B C23B -3(18)
O5B C25B Fe2B C31B -90(18)
O5B C25B Fe2B C32B -100(18)
O5B C25B Fe2B B1B -137(18)
O5B C25B Fe2B Ru1B 167(17)
O5B C25B Fe2B Ru2B 177(100)
O3B C24B Fe2B C25B -51(12)
O3B C24B Fe2B C23B 43(12)
O3B C24B Fe2B C31B 129(12)
O3B C24B Fe2B C32B 166(11)
O3B C24B Fe2B B1B -131(12)
O3B C24B Fe2B Ru1B 149(12)
O3B C24B Fe2B Ru2B -151(12)
O4B C23B Fe2B C25B -20(22)
O4B C23B Fe2B C24B -114(22)
O4B C23B Fe2B C31B 119(22)
O4B C23B Fe2B C32B 80(22)
O4B C23B Fe2B B1B 60(23)
O4B C23B Fe2B Ru1B 163(22)
O4B C23B Fe2B Ru2B 162(21)
C32B C31B Fe2B C25B -15.0(9)
Ru1B C31B Fe2B C25B -153.4(5)
Fe1B C31B Fe2B C25B -77.5(7)
C32B C31B Fe2B C24B 165.0(7)
Ru1B C31B Fe2B C24B 26.6(7)
Fe1B C31B Fe2B C24B 102.4(6)
C32B C31B Fe2B C23B -105.2(6)
Ru1B C31B Fe2B C23B 116.5(4)
Fe1B C31B Fe2B C23B -167.7(5)
Ru1B C31B Fe2B C32B -138.4(6)
Fe1B C31B Fe2B C32B -62.5(5)
C32B C31B Fe2B B1B 34.6(5)
Ru1B C31B Fe2B B1B -103.8(4)
Fe1B C31B Fe2B B1B -28.0(4)
C32B C31B Fe2B Ru1B 138.4(6)
Fe1B C31B Fe2B Ru1B 75.9(3)
C32B C31B Fe2B Ru2B 84.3(5)
Ru1B C31B Fe2B Ru2B -54.1(2)
Fe1B C31B Fe2B Ru2B 21.8(3)
C31B C32B Fe2B C25B 170.1(6)
B1B C32B Fe2B C25B -64.0(6)
Si1B C32B Fe2B C25B 54.4(7)
Fe1B C32B Fe2B C25B -128.9(5)
C31B C32B Fe2B C24B -47(2)
B1B C32B Fe2B C24B 78.9(19)
Si1B C32B Fe2B C24B -162.6(16)
Fe1B C32B Fe2B C24B 14(2)
C31B C32B Fe2B C23B 75.7(6)
B1B C32B Fe2B C23B -158.4(6)
Si1B C32B Fe2B C23B -40.0(7)
Fe1B C32B Fe2B C23B 136.7(5)
B1B C32B Fe2B C31B 125.9(8)
Si1B C32B Fe2B C31B -115.7(9)
Fe1B C32B Fe2B C31B 61.0(5)
C31B C32B Fe2B B1B -125.9(8)
Si1B C32B Fe2B B1B 118.5(9)
Fe1B C32B Fe2B B1B -64.9(6)
C31B C32B Fe2B Ru1B -30.3(5)
B1B C32B Fe2B Ru1B 95.6(5)
Si1B C32B Fe2B Ru1B -146.0(6)
Fe1B C32B Fe2B Ru1B 30.7(3)
C31B C32B Fe2B Ru2B -90.5(5)
B1B C32B Fe2B Ru2B 35.4(5)
Si1B C32B Fe2B Ru2B 153.8(6)
Fe1B C32B Fe2B Ru2B -29.5(3)
C32B B1B Fe2B C25B 116.4(6)
Ru2B B1B Fe2B C25B -111.9(5)
Fe1B B1B Fe2B C25B 175.8(5)
C32B B1B Fe2B C24B -157.8(7)
Ru2B B1B Fe2B C24B -26.1(8)
Fe1B B1B Fe2B C24B -98.5(7)
C32B B1B Fe2B C23B 30.5(8)
Ru2B B1B Fe2B C23B 162.2(5)
Fe1B B1B Fe2B C23B 89.9(6)
C32B B1B Fe2B C31B -33.3(5)
Ru2B B1B Fe2B C31B 98.4(4)
Fe1B B1B Fe2B C31B 26.0(4)
Ru2B B1B Fe2B C32B 131.7(7)
Fe1B B1B Fe2B C32B 59.3(5)
C32B B1B Fe2B Ru1B -80.2(5)
Ru2B B1B Fe2B Ru1B 51.5(2)
Fe1B B1B Fe2B Ru1B -20.9(3)
C32B B1B Fe2B Ru2B -131.7(7)
Fe1B B1B Fe2B Ru2B -72.3(3)
O7B C27B Ru1B C31B -147.0(10)
Ru2B C27B Ru1B C31B 38.2(5)
O7B C27B Ru1B C1B -24.5(13)
Ru2B C27B Ru1B C1B 160.7(3)
O7B C27B Ru1B C3B 28.8(11)
Ru2B C27B Ru1B C3B -145.9(4)
O7B C27B Ru1B C5B 14.2(15)
Ru2B C27B Ru1B C5B -160.6(5)
O7B C27B Ru1B C2B -8.9(11)
Ru2B C27B Ru1B C2B 176.4(4)
O7B C27B Ru1B C4B 46.6(12)
Ru2B C27B Ru1B C4B -128.2(4)
O7B C27B Ru1B C26B 126.8(12)
Ru2B C27B Ru1B C26B -48.0(3)
O7B C27B Ru1B Fe1B 161.1(10)
Ru2B C27B Ru1B Fe1B -13.7(3)
O7B C27B Ru1B Ru2B 174.8(13)
O7B C27B Ru1B Fe2B -125.9(11)
Ru2B C27B Ru1B Fe2B 59.4(2)
C32B C31B Ru1B C27B -27.7(11)
Fe2B C31B Ru1B C27B 28.2(5)
Fe1B C31B Ru1B C27B -79.8(5)
C32B C31B Ru1B C1B -161.3(10)
Fe2B C31B Ru1B C1B -105.3(4)
Fe1B C31B Ru1B C1B 146.6(3)
C32B C31B Ru1B C3B 160.5(9)
Fe2B C31B Ru1B C3B -143.6(7)
Fe1B C31B Ru1B C3B 108.4(7)
C32B C31B Ru1B C5B 162.7(10)
Fe2B C31B Ru1B C5B -141.4(4)
Fe1B C31B Ru1B C5B 110.6(4)
C32B C31B Ru1B C2B -146.7(9)
Fe2B C31B Ru1B C2B -90.7(5)
Fe1B C31B Ru1B C2B 161.2(4)
C32B C31B Ru1B C4B 138.5(9)
Fe2B C31B Ru1B C4B -165.6(3)
Fe1B C31B Ru1B C4B 86.4(4)
C32B C31B Ru1B C26B 52.1(10)
Fe2B C31B Ru1B C26B 108.0(3)
Fe1B C31B Ru1B C26B 0.0(3)
C32B C31B Ru1B Fe1B 52.1(9)
Fe2B C31B Ru1B Fe1B 108.0(4)
C32B C31B Ru1B Ru2B -0.8(9)
Fe2B C31B Ru1B Ru2B 55.1(2)
Fe1B C31B Ru1B Ru2B -52.9(2)
C32B C31B Ru1B Fe2B -55.9(9)
Fe1B C31B Ru1B Fe2B -108.0(4)
C5B C1B Ru1B C27B 144.1(6)
C2B C1B Ru1B C27B 26.1(7)
C7B C1B Ru1B C27B -93.4(9)
C5B C1B Ru1B C31B -80.2(6)
C2B C1B Ru1B C31B 161.8(6)
C7B C1B Ru1B C31B 42.2(9)
C5B C1B Ru1B C3B 79.3(6)
C2B C1B Ru1B C3B -38.7(6)
C7B C1B Ru1B C3B -158.3(10)
C2B C1B Ru1B C5B -118.0(8)
C7B C1B Ru1B C5B 122.4(11)
C5B C1B Ru1B C2B 118.0(8)
C7B C1B Ru1B C2B -119.6(12)
C5B C1B Ru1B C4B 38.7(6)
C2B C1B Ru1B C4B -79.3(6)
C7B C1B Ru1B C4B 161.2(10)
C5B C1B Ru1B C26B 21.6(10)
C2B C1B Ru1B C26B -96.4(8)
C7B C1B Ru1B C26B 144.1(8)
C5B C1B Ru1B Fe1B -43.5(7)
C2B C1B Ru1B Fe1B -161.5(4)
C7B C1B Ru1B Fe1B 78.9(9)
C5B C1B Ru1B Ru2B -169.7(6)
C2B C1B Ru1B Ru2B 72.2(9)
C7B C1B Ru1B Ru2B -47.3(14)
C5B C1B Ru1B Fe2B -129.0(5)
C2B C1B Ru1B Fe2B 113.0(5)
C7B C1B Ru1B Fe2B -6.5(9)
C4B C3B Ru1B C27B 152.0(7)
C2B C3B Ru1B C27B -90.0(6)
C9B C3B Ru1B C27B 30.3(10)
C4B C3B Ru1B C31B -34.8(11)
C2B C3B Ru1B C31B 83.1(10)
C9B C3B Ru1B C31B -156.5(9)
C4B C3B Ru1B C1B -79.0(7)
C2B C3B Ru1B C1B 38.9(6)
C9B C3B Ru1B C1B 159.3(12)
C4B C3B Ru1B C5B -37.2(6)
C2B C3B Ru1B C5B 80.7(6)
C9B C3B Ru1B C5B -159.0(12)
C4B C3B Ru1B C2B -117.9(8)
C9B C3B Ru1B C2B 120.4(13)
C2B C3B Ru1B C4B 117.9(8)
C9B C3B Ru1B C4B -121.7(13)
C4B C3B Ru1B C26B 72.4(6)
C2B C3B Ru1B C26B -169.6(6)
C9B C3B Ru1B C26B -49.3(11)
C4B C3B Ru1B Fe1B 47.2(7)
C2B C3B Ru1B Fe1B 165.1(4)
C9B C3B Ru1B Fe1B -74.5(11)
C4B C3B Ru1B Ru2B 122.9(5)
C2B C3B Ru1B Ru2B -119.2(5)
C9B C3B Ru1B Ru2B 1.1(12)
C4B C3B Ru1B Fe2B -148.5(5)
C2B C3B Ru1B Fe2B -30.6(9)
C9B C3B Ru1B Fe2B 89.8(11)
C1B C5B Ru1B C27B -63.7(9)
C4B C5B Ru1B C27B 51.9(10)
C6B C5B Ru1B C27B 173.0(8)
C1B C5B Ru1B C31B 100.9(6)
C4B C5B Ru1B C31B -143.5(7)
C6B C5B Ru1B C31B -22.4(10)
C4B C5B Ru1B C1B 115.6(9)
C6B C5B Ru1B C1B -123.3(12)
C1B C5B Ru1B C3B -80.3(6)
C4B C5B Ru1B C3B 35.3(6)
C6B C5B Ru1B C3B 156.3(11)
C1B C5B Ru1B C2B -37.6(5)
C4B C5B Ru1B C2B 78.0(6)
C6B C5B Ru1B C2B -160.9(10)
C1B C5B Ru1B C4B -115.6(9)
C6B C5B Ru1B C4B 121.1(12)
C1B C5B Ru1B C26B -167.2(6)
C4B C5B Ru1B C26B -51.6(7)
C6B C5B Ru1B C26B 69.4(10)
C1B C5B Ru1B Fe1B 149.5(5)
C4B C5B Ru1B Fe1B -94.9(6)
C6B C5B Ru1B Fe1B 26.2(10)
C1B C5B Ru1B Ru2B 168.8(6)
C4B C5B Ru1B Ru2B -75.6(10)
C6B C5B Ru1B Ru2B 45.4(15)
C1B C5B Ru1B Fe2B 66.0(6)
C4B C5B Ru1B Fe2B -178.4(5)
C6B C5B Ru1B Fe2B -57.3(10)
C1B C2B Ru1B C27B -157.8(6)
C3B C2B Ru1B C27B 87.2(6)
C8B C2B Ru1B C27B -37.3(9)
C1B C2B Ru1B C31B -24.2(8)
C3B C2B Ru1B C31B -139.3(6)
C8B C2B Ru1B C31B 96.3(9)
C3B C2B Ru1B C1B -115.0(9)
C8B C2B Ru1B C1B 120.5(11)
C1B C2B Ru1B C3B 115.0(9)
C8B C2B Ru1B C3B -124.5(11)
C1B C2B Ru1B C5B 36.5(6)
C3B C2B Ru1B C5B -78.5(6)
C8B C2B Ru1B C5B 157.0(10)
C1B C2B Ru1B C4B 79.2(6)
C3B C2B Ru1B C4B -35.8(6)
C8B C2B Ru1B C4B -160.3(10)
C1B C2B Ru1B C26B 129.3(6)
C3B C2B Ru1B C26B 14.3(8)
C8B C2B Ru1B C26B -110.1(9)
C1B C2B Ru1B Fe1B 65.1(12)
C3B C2B Ru1B Fe1B -49.9(12)
C8B C2B Ru1B Fe1B -174.4(6)
C1B C2B Ru1B Ru2B -154.2(5)
C3B C2B Ru1B Ru2B 90.8(6)
C8B C2B Ru1B Ru2B -33.7(10)
C1B C2B Ru1B Fe2B -81.0(6)
C3B C2B Ru1B Fe2B 164.0(5)
C8B C2B Ru1B Fe2B 39.5(9)
C3B C4B Ru1B C27B -31.5(7)
C5B C4B Ru1B C27B -150.5(6)
C10B C4B Ru1B C27B 90.7(11)
C3B C4B Ru1B C31B 161.2(6)
C5B C4B Ru1B C31B 42.2(7)
C10B C4B Ru1B C31B -76.6(10)
C3B C4B Ru1B C1B 81.1(7)
C5B C4B Ru1B C1B -37.8(6)
C10B C4B Ru1B C1B -156.7(11)
C5B C4B Ru1B C3B -119.0(9)
C10B C4B Ru1B C3B 122.2(12)
C3B C4B Ru1B C5B 119.0(9)
C10B C4B Ru1B C5B -118.9(13)
C3B C4B Ru1B C2B 37.9(6)
C5B C4B Ru1B C2B -81.1(6)
C10B C4B Ru1B C2B 160.0(11)
C3B C4B Ru1B C26B -108.4(6)
C5B C4B Ru1B C26B 132.6(6)
C10B C4B Ru1B C26B 13.8(10)
C3B C4B Ru1B Fe1B -145.7(6)
C5B C4B Ru1B Fe1B 95.3(6)
C10B C4B Ru1B Fe1B -23.5(10)
C3B C4B Ru1B Ru2B -85.8(7)
C5B C4B Ru1B Ru2B 155.2(5)
C10B C4B Ru1B Ru2B 36.4(12)
C3B C4B Ru1B Fe2B 123.4(9)
C5B C4B Ru1B Fe2B 4.4(14)
C10B C4B Ru1B Fe2B -114.4(10)
O6B C26B Ru1B C27B -75.5(9)
Fe1B C26B Ru1B C27B 124.4(4)
Ru2B C26B Ru1B C27B 42.4(3)
O6B C26B Ru1B C31B 160.0(9)
Fe1B C26B Ru1B C31B 0.0(4)
Ru2B C26B Ru1B C31B -82.0(3)
O6B C26B Ru1B C1B 57.3(12)
Fe1B C26B Ru1B C1B -102.7(6)
Ru2B C26B Ru1B C1B 175.3(5)
O6B C26B Ru1B C3B 8.6(9)
Fe1B C26B Ru1B C3B -151.5(4)
Ru2B C26B Ru1B C3B 126.5(3)
O6B C26B Ru1B C5B 70.9(9)
Fe1B C26B Ru1B C5B -89.1(4)
Ru2B C26B Ru1B C5B -171.1(3)
O6B C26B Ru1B C2B -0.2(11)
Fe1B C26B Ru1B C2B -160.2(4)
Ru2B C26B Ru1B C2B 117.8(4)
O6B C26B Ru1B C4B 42.3(9)
Fe1B C26B Ru1B C4B -117.7(4)
Ru2B C26B Ru1B C4B 160.3(4)
O6B C26B Ru1B Fe1B 160.0(11)
Ru2B C26B Ru1B Fe1B -82.0(3)
O6B C26B Ru1B Ru2B -117.9(10)
Fe1B C26B Ru1B Ru2B 82.0(3)
O6B C26B Ru1B Fe2B -152.1(8)
Fe1B C26B Ru1B Fe2B 47.9(3)
Ru2B C26B Ru1B Fe2B -34.1(3)
C21B Fe1B Ru1B C27B -25.5(10)
C22B Fe1B Ru1B C27B -153.2(4)
C26B Fe1B Ru1B C27B -56.9(5)
C31B Fe1B Ru1B C27B 123.1(4)
C32B Fe1B Ru1B C27B 99.2(4)
B1B Fe1B Ru1B C27B 58.4(4)
Ru2B Fe1B Ru1B C27B 11.7(3)
C21B Fe1B Ru1B C31B -148.5(10)
C22B Fe1B Ru1B C31B 83.8(5)
C26B Fe1B Ru1B C31B 180.0(5)
C32B Fe1B Ru1B C31B -23.9(4)
B1B Fe1B Ru1B C31B -64.7(4)
Ru2B Fe1B Ru1B C31B -111.4(4)
C21B Fe1B Ru1B C1B 161.3(10)
C22B Fe1B Ru1B C1B 33.6(5)
C26B Fe1B Ru1B C1B 129.8(5)
C31B Fe1B Ru1B C1B -50.2(5)
C32B Fe1B Ru1B C1B -74.1(4)
B1B Fe1B Ru1B C1B -114.9(4)
Ru2B Fe1B Ru1B C1B -161.6(3)
C21B Fe1B Ru1B C3B 71.1(10)
C22B Fe1B Ru1B C3B -56.6(5)
C26B Fe1B Ru1B C3B 39.7(5)
C31B Fe1B Ru1B C3B -140.3(5)
C32B Fe1B Ru1B C3B -164.2(4)
B1B Fe1B Ru1B C3B 155.0(4)
Ru2B Fe1B Ru1B C3B 108.3(4)
C21B Fe1B Ru1B C5B 136.1(10)
C22B Fe1B Ru1B C5B 8.4(4)
C26B Fe1B Ru1B C5B 104.6(5)
C31B Fe1B Ru1B C5B -75.4(4)
C32B Fe1B Ru1B C5B -99.2(4)
B1B Fe1B Ru1B C5B -140.0(4)
Ru2B Fe1B Ru1B C5B 173.2(3)
C21B Fe1B Ru1B C2B 110.0(13)
C22B Fe1B Ru1B C2B -17.7(10)
C26B Fe1B Ru1B C2B 78.6(10)
C31B Fe1B Ru1B C2B -101.4(10)
C32B Fe1B Ru1B C2B -125.3(10)
B1B Fe1B Ru1B C2B -166.1(10)
Ru2B Fe1B Ru1B C2B 147.2(9)
C21B Fe1B Ru1B C4B 97.3(10)
C22B Fe1B Ru1B C4B -30.4(4)
C26B Fe1B Ru1B C4B 65.8(5)
C31B Fe1B Ru1B C4B -114.2(4)
C32B Fe1B Ru1B C4B -138.1(4)
B1B Fe1B Ru1B C4B -178.9(4)
Ru2B Fe1B Ru1B C4B 134.4(3)
C21B Fe1B Ru1B C26B 31.5(10)
C22B Fe1B Ru1B C26B -96.2(5)
C31B Fe1B Ru1B C26B 180.0(5)
C32B Fe1B Ru1B C26B 156.1(5)
B1B Fe1B Ru1B C26B 115.3(5)
Ru2B Fe1B Ru1B C26B 68.6(4)
C21B Fe1B Ru1B Ru2B -37.1(9)
C22B Fe1B Ru1B Ru2B -164.8(3)
C26B Fe1B Ru1B Ru2B -68.6(4)
C31B Fe1B Ru1B Ru2B 111.4(4)
C32B Fe1B Ru1B Ru2B 87.5(3)
B1B Fe1B Ru1B Ru2B 46.7(3)
C21B Fe1B Ru1B Fe2B -101.1(9)
C22B Fe1B Ru1B Fe2B 131.2(3)
C26B Fe1B Ru1B Fe2B -132.5(4)
C31B Fe1B Ru1B Fe2B 47.5(4)
C32B Fe1B Ru1B Fe2B 23.6(3)
B1B Fe1B Ru1B Fe2B -17.2(3)
Ru2B Fe1B Ru1B Fe2B -63.93(4)
C25B Fe2B Ru1B C27B -34.8(12)
C24B Fe2B Ru1B C27B 44.2(5)
C23B Fe2B Ru1B C27B 134.5(5)
C31B Fe2B Ru1B C27B -156.7(5)
C32B Fe2B Ru1B C27B -131.2(4)
B1B Fe2B Ru1B C27B -90.0(4)
Ru2B Fe2B Ru1B C27B -45.9(3)
C25B Fe2B Ru1B C31B 121.8(12)
C24B Fe2B Ru1B C31B -159.2(5)
C23B Fe2B Ru1B C31B -68.8(5)
C32B Fe2B Ru1B C31B 25.4(4)
B1B Fe2B Ru1B C31B 66.6(5)
Ru2B Fe2B Ru1B C31B 110.8(4)
C25B Fe2B Ru1B C1B -154.5(12)
C24B Fe2B Ru1B C1B -75.5(5)
C23B Fe2B Ru1B C1B 14.9(5)
C31B Fe2B Ru1B C1B 83.7(4)
C32B Fe2B Ru1B C1B 109.2(4)
B1B Fe2B Ru1B C1B 150.3(4)
Ru2B Fe2B Ru1B C1B -165.5(3)
C25B Fe2B Ru1B C3B -95.6(13)
C24B Fe2B Ru1B C3B -16.6(7)
C23B Fe2B Ru1B C3B 73.8(6)
C31B Fe2B Ru1B C3B 142.6(6)
C32B Fe2B Ru1B C3B 168.0(6)
B1B Fe2B Ru1B C3B -150.8(6)
Ru2B Fe2B Ru1B C3B -106.7(5)
C25B Fe2B Ru1B C5B 171.2(12)
C24B Fe2B Ru1B C5B -109.9(5)
C23B Fe2B Ru1B C5B -19.5(5)
C31B Fe2B Ru1B C5B 49.3(5)
C32B Fe2B Ru1B C5B 74.8(4)
B1B Fe2B Ru1B C5B 116.0(4)
Ru2B Fe2B Ru1B C5B 160.1(3)
C25B Fe2B Ru1B C2B -115.7(12)
C24B Fe2B Ru1B C2B -36.7(5)
C23B Fe2B Ru1B C2B 53.6(5)
C31B Fe2B Ru1B C2B 122.4(4)
C32B Fe2B Ru1B C2B 147.9(4)
B1B Fe2B Ru1B C2B -170.9(4)
Ru2B Fe2B Ru1B C2B -126.8(3)
C25B Fe2B Ru1B C4B 167.9(15)
C24B Fe2B Ru1B C4B -113.1(11)
C23B Fe2B Ru1B C4B -22.8(11)
C31B Fe2B Ru1B C4B 46.0(10)
C32B Fe2B Ru1B C4B 71.5(10)
B1B Fe2B Ru1B C4B 112.7(10)
Ru2B Fe2B Ru1B C4B 156.8(10)
C25B Fe2B Ru1B C26B 42.1(12)
C24B Fe2B Ru1B C26B 121.1(5)
C23B Fe2B Ru1B C26B -148.5(5)
C31B Fe2B Ru1B C26B -79.7(4)
C32B Fe2B Ru1B C26B -54.3(4)
B1B Fe2B Ru1B C26B -13.1(4)
Ru2B Fe2B Ru1B C26B 31.0(3)
C25B Fe2B Ru1B Fe1B 72.5(12)
C24B Fe2B Ru1B Fe1B 151.5(4)
C23B Fe2B Ru1B Fe1B -118.1(4)
C31B Fe2B Ru1B Fe1B -49.3(4)
C32B Fe2B Ru1B Fe1B -23.9(3)
B1B Fe2B Ru1B Fe1B 17.3(3)
Ru2B Fe2B Ru1B Fe1B 61.42(4)
C25B Fe2B Ru1B Ru2B 11.1(12)
C24B Fe2B Ru1B Ru2B 90.1(4)
C23B Fe2B Ru1B Ru2B -179.6(4)
C31B Fe2B Ru1B Ru2B -110.8(4)
C32B Fe2B Ru1B Ru2B -85.3(3)
B1B Fe2B Ru1B Ru2B -44.1(3)
O7B C27B Ru2B B1B 144.7(11)
Ru1B C27B Ru2B B1B -40.7(6)
O7B C27B Ru2B C15B 7.9(12)
Ru1B C27B Ru2B C15B -177.5(4)
O7B C27B Ru2B C14B -29.2(12)
Ru1B C27B Ru2B C14B 145.4(4)
O7B C27B Ru2B C11B 25.4(13)
Ru1B C27B Ru2B C11B -160.0(3)
O7B C27B Ru2B C13B -45.8(13)
Ru1B C27B Ru2B C13B 128.8(4)
O7B C27B Ru2B C12B -10.5(16)
Ru1B C27B Ru2B C12B 164.1(5)
O7B C27B Ru2B C26B -125.0(12)
Ru1B C27B Ru2B C26B 49.5(3)
O7B C27B Ru2B Fe1B -160.7(11)
Ru1B C27B Ru2B Fe1B 13.8(3)
O7B C27B Ru2B Ru1B -174.5(14)
O7B C27B Ru2B Fe2B 127.1(12)
Ru1B C27B Ru2B Fe2B -58.4(2)
C32B B1B Ru2B C27B 31.3(11)
Fe2B B1B Ru2B C27B -22.8(6)
Fe1B B1B Ru2B C27B 80.8(5)
C32B B1B Ru2B C15B 150.3(8)
Fe2B B1B Ru2B C15B 96.2(5)
Fe1B B1B Ru2B C15B -160.2(4)
C32B B1B Ru2B C14B -159.9(8)
Fe2B B1B Ru2B C14B 146.0(6)
Fe1B B1B Ru2B C14B -110.4(7)
C32B B1B Ru2B C11B 161.0(9)
Fe2B B1B Ru2B C11B 107.0(4)
Fe1B B1B Ru2B C11B -149.5(3)
C32B B1B Ru2B C13B -138.6(8)
Fe2B B1B Ru2B C13B 167.3(3)
Fe1B B1B Ru2B C13B -89.1(4)
C32B B1B Ru2B C12B -162.8(9)
Fe2B B1B Ru2B C12B 143.2(4)
Fe1B B1B Ru2B C12B -113.3(4)
C32B B1B Ru2B C26B -52.8(9)
Fe2B B1B Ru2B C26B -106.9(4)
Fe1B B1B Ru2B C26B -3.3(4)
C32B B1B Ru2B Fe1B -49.5(8)
Fe2B B1B Ru2B Fe1B -103.5(4)
C32B B1B Ru2B Ru1B 2.5(8)
Fe2B B1B Ru2B Ru1B -51.6(3)
Fe1B B1B Ru2B Ru1B 52.0(2)
C32B B1B Ru2B Fe2B 54.0(8)
Fe1B B1B Ru2B Fe2B 103.5(4)
C11B C15B Ru2B C27B 153.6(7)
C14B C15B Ru2B C27B -88.7(7)
C16B C15B Ru2B C27B 33.3(10)
C11B C15B Ru2B B1B 18.2(8)
C14B C15B Ru2B B1B 136.0(7)
C16B C15B Ru2B B1B -102.0(10)
C11B C15B Ru2B C14B -117.7(9)
C16B C15B Ru2B C14B 122.0(12)
C14B C15B Ru2B C11B 117.7(9)
C16B C15B Ru2B C11B -120.3(12)
C11B C15B Ru2B C13B -80.7(7)
C14B C15B Ru2B C13B 37.0(6)
C16B C15B Ru2B C13B 159.0(11)
C11B C15B Ru2B C12B -38.5(6)
C14B C15B Ru2B C12B 79.3(7)
C16B C15B Ru2B C12B -158.7(11)
C11B C15B Ru2B C26B -130.2(6)
C14B C15B Ru2B C26B -12.5(9)
C16B C15B Ru2B C26B 109.5(10)
C11B C15B Ru2B Fe1B -71.2(12)
C14B C15B Ru2B Fe1B 46.5(13)
C16B C15B Ru2B Fe1B 168.5(6)
C11B C15B Ru2B Ru1B 151.1(5)
C14B C15B Ru2B Ru1B -91.2(7)
C16B C15B Ru2B Ru1B 30.8(11)
C11B C15B Ru2B Fe2B 77.9(6)
C14B C15B Ru2B Fe2B -164.4(5)
C16B C15B Ru2B Fe2B -42.4(10)
C13B C14B Ru2B C27B -154.7(7)
C15B C14B Ru2B C27B 88.7(7)
C20B C14B Ru2B C27B -33.5(10)
C13B C14B Ru2B B1B 34.3(11)
C15B C14B Ru2B B1B -82.4(10)
C20B C14B Ru2B B1B 155.4(9)
C13B C14B Ru2B C15B 116.7(9)
C20B C14B Ru2B C15B -122.2(13)
C13B C14B Ru2B C11B 79.9(7)
C15B C14B Ru2B C11B -36.8(6)
C20B C14B Ru2B C11B -159.0(12)
C15B C14B Ru2B C13B -116.7(9)
C20B C14B Ru2B C13B 121.1(13)
C13B C14B Ru2B C12B 37.6(6)
C15B C14B Ru2B C12B -79.1(7)
C20B C14B Ru2B C12B 158.7(12)
C13B C14B Ru2B C26B -72.7(6)
C15B C14B Ru2B C26B 170.7(6)
C20B C14B Ru2B C26B 48.5(10)
C13B C14B Ru2B Fe1B -48.3(7)
C15B C14B Ru2B Fe1B -164.9(5)
C20B C14B Ru2B Fe1B 72.9(11)
C13B C14B Ru2B Ru1B -124.4(5)
C15B C14B Ru2B Ru1B 119.0(6)
C20B C14B Ru2B Ru1B -3.2(12)
C13B C14B Ru2B Fe2B 147.4(5)
C15B C14B Ru2B Fe2B 30.7(10)
C20B C14B Ru2B Fe2B -91.5(11)
C15B C11B Ru2B C27B -30.3(7)
C12B C11B Ru2B C27B -145.7(6)
C17B C11B Ru2B C27B 91.7(10)
C15B C11B Ru2B B1B -165.8(7)
C12B C11B Ru2B B1B 78.8(6)
C17B C11B Ru2B B1B -43.9(11)
C12B C11B Ru2B C15B -115.4(8)
C17B C11B Ru2B C15B 122.0(13)
C15B C11B Ru2B C14B 37.3(6)
C12B C11B Ru2B C14B -78.1(6)
C17B C11B Ru2B C14B 159.2(12)
C15B C11B Ru2B C13B 78.4(7)
C12B C11B Ru2B C13B -37.0(6)
C17B C11B Ru2B C13B -159.6(12)
C15B C11B Ru2B C12B 115.4(8)
C17B C11B Ru2B C12B -122.6(13)
C15B C11B Ru2B C26B 90.8(9)
C12B C11B Ru2B C26B -24.6(9)
C17B C11B Ru2B C26B -147.3(10)
C15B C11B Ru2B Fe1B 158.3(5)
C12B C11B Ru2B Fe1B 42.9(7)
C17B C11B Ru2B Fe1B -79.7(11)
C15B C11B Ru2B Ru1B -73.8(9)
C12B C11B Ru2B Ru1B 170.8(5)
C17B C11B Ru2B Ru1B 48.2(14)
C15B C11B Ru2B Fe2B -116.2(6)
C12B C11B Ru2B Fe2B 128.4(5)
C17B C11B Ru2B Fe2B 5.8(11)
C14B C13B Ru2B C27B 29.0(7)
C12B C13B Ru2B C27B 146.1(6)
C19B C13B Ru2B C27B -95.1(10)
C14B C13B Ru2B B1B -160.2(6)
C12B C13B Ru2B B1B -43.2(8)
C19B C13B Ru2B B1B 75.7(10)
C14B C13B Ru2B C15B -38.0(6)
C12B C13B Ru2B C15B 79.1(7)
C19B C13B Ru2B C15B -162.1(11)
C12B C13B Ru2B C14B 117.1(9)
C19B C13B Ru2B C14B -124.0(12)
C14B C13B Ru2B C11B -79.9(7)
C12B C13B Ru2B C11B 37.2(6)
C19B C13B Ru2B C11B 156.1(11)
C14B C13B Ru2B C12B -117.1(9)
C19B C13B Ru2B C12B 118.9(13)
C14B C13B Ru2B C26B 107.2(7)
C12B C13B Ru2B C26B -135.7(7)
C19B C13B Ru2B C26B -16.9(10)
C14B C13B Ru2B Fe1B 144.6(6)
C12B C13B Ru2B Fe1B -98.3(6)
C19B C13B Ru2B Fe1B 20.6(10)
C14B C13B Ru2B Ru1B 85.8(7)
C12B C13B Ru2B Ru1B -157.1(5)
C19B C13B Ru2B Ru1B -38.3(12)
C14B C13B Ru2B Fe2B -128.8(8)
C12B C13B Ru2B Fe2B -11.7(13)
C19B C13B Ru2B Fe2B 107.2(10)
C13B C12B Ru2B C27B -58.4(10)
C11B C12B Ru2B C27B 59.2(9)
C18B C12B Ru2B C27B 178.7(8)
C13B C12B Ru2B B1B 141.3(7)
C11B C12B Ru2B B1B -101.1(6)
C18B C12B Ru2B B1B 18.5(10)
C13B C12B Ru2B C15B -79.6(7)
C11B C12B Ru2B C15B 38.0(6)
C18B C12B Ru2B C15B 157.6(11)
C13B C12B Ru2B C14B -36.9(6)
C11B C12B Ru2B C14B 80.7(6)
C18B C12B Ru2B C14B -159.7(12)
C13B C12B Ru2B C11B -117.6(9)
C18B C12B Ru2B C11B 119.5(12)
C11B C12B Ru2B C13B 117.6(9)
C18B C12B Ru2B C13B -122.9(13)
C13B C12B Ru2B C26B 47.7(7)
C11B C12B Ru2B C26B 165.3(6)
C18B C12B Ru2B C26B -75.1(10)
C13B C12B Ru2B Fe1B 91.7(6)
C11B C12B Ru2B Fe1B -150.7(5)
C18B C12B Ru2B Fe1B -31.1(10)
C13B C12B Ru2B Ru1B 74.6(11)
C11B C12B Ru2B Ru1B -167.8(7)
C18B C12B Ru2B Ru1B -48.3(16)
C13B C12B Ru2B Fe2B 175.4(5)
C11B C12B Ru2B Fe2B -67.0(6)
C18B C12B Ru2B Fe2B 52.6(11)
O6B C26B Ru2B C27B 72.8(9)
Fe1B C26B Ru2B C27B -122.4(4)
Ru1B C26B Ru2B C27B -42.7(3)
O6B C26B Ru2B B1B -160.8(9)
Fe1B C26B Ru2B B1B 4.0(4)
Ru1B C26B Ru2B B1B 83.7(4)
O6B C26B Ru2B C15B -5.0(12)
Fe1B C26B Ru2B C15B 159.8(4)
Ru1B C26B Ru2B C15B -120.5(4)
O6B C26B Ru2B C14B -12.5(10)
Fe1B C26B Ru2B C14B 152.3(4)
Ru1B C26B Ru2B C14B -128.0(3)
O6B C26B Ru2B C11B -57.7(12)
Fe1B C26B Ru2B C11B 107.0(6)
Ru1B C26B Ru2B C11B -173.2(5)
O6B C26B Ru2B C13B -46.8(9)
Fe1B C26B Ru2B C13B 117.9(4)
Ru1B C26B Ru2B C13B -162.3(4)
O6B C26B Ru2B C12B -73.2(10)
Fe1B C26B Ru2B C12B 91.6(4)
Ru1B C26B Ru2B C12B 171.3(3)
O6B C26B Ru2B Fe1B -164.7(11)
Ru1B C26B Ru2B Fe1B 79.7(3)
O6B C26B Ru2B Ru1B 115.5(10)
Fe1B C26B Ru2B Ru1B -79.7(3)
O6B C26B Ru2B Fe2B 149.4(8)
Fe1B C26B Ru2B Fe2B -45.9(4)
Ru1B C26B Ru2B Fe2B 33.8(3)
C21B Fe1B Ru2B C27B 155.7(4)
C22B Fe1B Ru2B C27B 37.8(10)
C26B Fe1B Ru2B C27B 60.0(5)
C31B Fe1B Ru2B C27B -57.8(4)
C32B Fe1B Ru2B C27B -97.4(4)
B1B Fe1B Ru2B C27B -125.0(5)
Ru1B Fe1B Ru2B C27B -11.9(3)
C21B Fe1B Ru2B B1B -79.3(5)
C22B Fe1B Ru2B B1B 162.8(10)
C26B Fe1B Ru2B B1B -175.0(5)
C31B Fe1B Ru2B B1B 67.2(5)
C32B Fe1B Ru2B B1B 27.6(5)
Ru1B Fe1B Ru2B B1B 113.1(4)
C21B Fe1B Ru2B C15B 22.4(10)
C22B Fe1B Ru2B C15B -95.6(14)
C26B Fe1B Ru2B C15B -73.4(11)
C31B Fe1B Ru2B C15B 168.8(10)
C32B Fe1B Ru2B C15B 129.2(10)
B1B Fe1B Ru2B C15B 101.7(11)
Ru1B Fe1B Ru2B C15B -145.2(10)
C21B Fe1B Ru2B C14B 57.8(5)
C22B Fe1B Ru2B C14B -60.2(10)
C26B Fe1B Ru2B C14B -37.9(5)
C31B Fe1B Ru2B C14B -155.7(4)
C32B Fe1B Ru2B C14B 164.7(5)
B1B Fe1B Ru2B C14B 137.1(5)
Ru1B Fe1B Ru2B C14B -109.8(4)
C21B Fe1B Ru2B C11B -32.1(5)
C22B Fe1B Ru2B C11B -150.1(10)
C26B Fe1B Ru2B C11B -127.9(5)
C31B Fe1B Ru2B C11B 114.3(4)
C32B Fe1B Ru2B C11B 74.7(4)
B1B Fe1B Ru2B C11B 47.1(5)
Ru1B Fe1B Ru2B C11B 160.3(4)
C21B Fe1B Ru2B C13B 30.9(4)
C22B Fe1B Ru2B C13B -87.0(10)
C26B Fe1B Ru2B C13B -64.8(5)
C31B Fe1B Ru2B C13B 177.4(4)
C32B Fe1B Ru2B C13B 137.8(4)
B1B Fe1B Ru2B C13B 110.2(5)
Ru1B Fe1B Ru2B C13B -136.6(3)
C21B Fe1B Ru2B C12B -7.0(4)
C22B Fe1B Ru2B C12B -124.9(10)
C26B Fe1B Ru2B C12B -102.7(5)
C31B Fe1B Ru2B C12B 139.5(4)
C32B Fe1B Ru2B C12B 99.9(4)
B1B Fe1B Ru2B C12B 72.3(4)
Ru1B Fe1B Ru2B C12B -174.5(3)
C21B Fe1B Ru2B C26B 95.7(5)
C22B Fe1B Ru2B C26B -22.2(10)
C31B Fe1B Ru2B C26B -117.8(5)
C32B Fe1B Ru2B C26B -157.4(5)
B1B Fe1B Ru2B C26B 175.0(5)
Ru1B Fe1B Ru2B C26B -71.8(4)
C21B Fe1B Ru2B Ru1B 167.6(3)
C22B Fe1B Ru2B Ru1B 49.6(10)
C26B Fe1B Ru2B Ru1B 71.8(4)
C31B Fe1B Ru2B Ru1B -46.0(3)
C32B Fe1B Ru2B Ru1B -85.6(3)
B1B Fe1B Ru2B Ru1B -113.1(4)
C21B Fe1B Ru2B Fe2B -129.7(3)
C22B Fe1B Ru2B Fe2B 112.4(10)
C26B Fe1B Ru2B Fe2B 134.6(4)
C31B Fe1B Ru2B Fe2B 16.8(3)
C32B Fe1B Ru2B Fe2B -22.8(3)
B1B Fe1B Ru2B Fe2B -50.4(4)
Ru1B Fe1B Ru2B Fe2B 62.78(4)
C31B Ru1B Ru2B C27B -149.2(5)
C1B Ru1B Ru2B C27B -57.9(8)
C3B Ru1B Ru2B C27B 41.8(5)
C5B Ru1B Ru2B C27B 142.5(9)
C2B Ru1B Ru2B C27B -5.0(5)
C4B Ru1B Ru2B C27B 85.7(6)
C26B Ru1B Ru2B C27B 114.2(5)
Fe1B Ru1B Ru2B C27B 164.4(4)
Fe2B Ru1B Ru2B C27B -104.2(4)
C27B Ru1B Ru2B B1B 148.4(5)
C31B Ru1B Ru2B B1B -0.8(4)
C1B Ru1B Ru2B B1B 90.5(8)
C3B Ru1B Ru2B B1B -169.8(5)
C5B Ru1B Ru2B B1B -69.1(9)
C2B Ru1B Ru2B B1B 143.4(5)
C4B Ru1B Ru2B B1B -125.9(5)
C26B Ru1B Ru2B B1B -97.4(5)
Fe1B Ru1B Ru2B B1B -47.2(3)
Fe2B Ru1B Ru2B B1B 44.2(3)
C27B Ru1B Ru2B C15B 3.4(5)
C31B Ru1B Ru2B C15B -145.8(5)
C1B Ru1B Ru2B C15B -54.5(8)
C3B Ru1B Ru2B C15B 45.2(5)
C5B Ru1B Ru2B C15B 145.8(9)
C2B Ru1B Ru2B C15B -1.6(5)
C4B Ru1B Ru2B C15B 89.0(6)
C26B Ru1B Ru2B C15B 117.5(5)
Fe1B Ru1B Ru2B C15B 167.8(4)
Fe2B Ru1B Ru2B C15B -100.8(4)
C27B Ru1B Ru2B C14B -43.1(5)
C31B Ru1B Ru2B C14B 167.7(5)
C1B Ru1B Ru2B C14B -101.0(8)
C3B Ru1B Ru2B C14B -1.3(5)
C5B Ru1B Ru2B C14B 99.4(9)
C2B Ru1B Ru2B C14B -48.1(5)
C4B Ru1B Ru2B C14B 42.6(6)
C26B Ru1B Ru2B C14B 71.0(5)
Fe1B Ru1B Ru2B C14B 121.3(4)
Fe2B Ru1B Ru2B C14B -147.3(4)
C27B Ru1B Ru2B C11B 55.3(8)
C31B Ru1B Ru2B C11B -93.9(7)
C1B Ru1B Ru2B C11B -2.7(10)
C3B Ru1B Ru2B C11B 97.1(8)
C5B Ru1B Ru2B C11B -162.3(11)
C2B Ru1B Ru2B C11B 50.3(8)
C4B Ru1B Ru2B C11B 140.9(8)
C26B Ru1B Ru2B C11B 169.4(8)
Fe1B Ru1B Ru2B C11B -140.4(7)
Fe2B Ru1B Ru2B C11B -48.9(7)
C27B Ru1B Ru2B C13B -88.1(5)
C31B Ru1B Ru2B C13B 122.7(5)
C1B Ru1B Ru2B C13B -146.0(9)
C3B Ru1B Ru2B C13B -46.3(6)
C5B Ru1B Ru2B C13B 54.4(9)
C2B Ru1B Ru2B C13B -93.0(5)
C4B Ru1B Ru2B C13B -2.4(6)
C26B Ru1B Ru2B C13B 26.1(5)
Fe1B Ru1B Ru2B C13B 76.3(4)
Fe2B Ru1B Ru2B C13B 167.7(4)
C27B Ru1B Ru2B C12B -145.1(10)
C31B Ru1B Ru2B C12B 65.8(9)
C1B Ru1B Ru2B C12B 157.0(12)
C3B Ru1B Ru2B C12B -103.3(10)
C5B Ru1B Ru2B C12B -2.6(12)
C2B Ru1B Ru2B C12B -150.0(9)
C4B Ru1B Ru2B C12B -59.4(10)
C26B Ru1B Ru2B C12B -30.9(10)
Fe1B Ru1B Ru2B C12B 19.3(9)
Fe2B Ru1B Ru2B C12B 110.8(9)
C27B Ru1B Ru2B C26B -114.2(5)
C31B Ru1B Ru2B C26B 96.7(4)
C1B Ru1B Ru2B C26B -172.1(8)
C3B Ru1B Ru2B C26B -72.3(5)
C5B Ru1B Ru2B C26B 28.3(9)
C2B Ru1B Ru2B C26B -119.1(5)
C4B Ru1B Ru2B C26B -28.5(5)
Fe1B Ru1B Ru2B C26B 50.2(3)
Fe2B Ru1B Ru2B C26B 141.7(3)
C27B Ru1B Ru2B Fe1B -164.4(4)
C31B Ru1B Ru2B Fe1B 46.4(3)
C1B Ru1B Ru2B Fe1B 137.7(7)
C3B Ru1B Ru2B Fe1B -122.6(4)
C5B Ru1B Ru2B Fe1B -21.9(8)
C2B Ru1B Ru2B Fe1B -169.3(3)
C4B Ru1B Ru2B Fe1B -78.7(4)
C26B Ru1B Ru2B Fe1B -50.2(3)
Fe2B Ru1B Ru2B Fe1B 91.44(5)
C27B Ru1B Ru2B Fe2B 104.2(4)
C31B Ru1B Ru2B Fe2B -45.0(3)
C1B Ru1B Ru2B Fe2B 46.3(7)
C3B Ru1B Ru2B Fe2B 146.0(4)
C5B Ru1B Ru2B Fe2B -113.4(8)
C2B Ru1B Ru2B Fe2B 99.2(3)
C4B Ru1B Ru2B Fe2B -170.2(4)
C26B Ru1B Ru2B Fe2B -141.7(3)
Fe1B Ru1B Ru2B Fe2B -91.44(5)
C25B Fe2B Ru2B C27B -129.5(5)
C24B Fe2B Ru2B C27B -37.2(5)
C23B Fe2B Ru2B C27B 48.4(16)
C31B Fe2B Ru2B C27B 91.6(4)
C32B Fe2B Ru2B C27B 131.7(4)
B1B Fe2B Ru2B C27B 161.6(5)
Ru1B Fe2B Ru2B C27B 46.7(3)
C25B Fe2B Ru2B B1B 68.9(6)
C24B Fe2B Ru2B B1B 161.2(6)
C23B Fe2B Ru2B B1B -113.2(16)
C31B Fe2B Ru2B B1B -70.0(5)
C32B Fe2B Ru2B B1B -29.9(5)
Ru1B Fe2B Ru2B B1B -114.9(4)
C25B Fe2B Ru2B C15B -49.8(5)
C24B Fe2B Ru2B C15B 42.5(5)
C23B Fe2B Ru2B C15B 128.1(16)
C31B Fe2B Ru2B C15B 171.3(4)
C32B Fe2B Ru2B C15B -148.7(4)
B1B Fe2B Ru2B C15B -118.7(5)
Ru1B Fe2B Ru2B C15B 126.3(3)
C25B Fe2B Ru2B C14B -70.1(7)
C24B Fe2B Ru2B C14B 22.2(7)
C23B Fe2B Ru2B C14B 107.8(17)
C31B Fe2B Ru2B C14B 151.0(6)
C32B Fe2B Ru2B C14B -169.0(6)
B1B Fe2B Ru2B C14B -139.1(7)
Ru1B Fe2B Ru2B C14B 106.0(6)
C25B Fe2B Ru2B C11B -12.7(5)
C24B Fe2B Ru2B C11B 79.6(5)
C23B Fe2B Ru2B C11B 165.2(16)
C31B Fe2B Ru2B C11B -151.6(4)
C32B Fe2B Ru2B C11B -111.6(4)
B1B Fe2B Ru2B C11B -81.7(5)
Ru1B Fe2B Ru2B C11B 163.4(3)
C25B Fe2B Ru2B C13B 30.7(10)
C24B Fe2B Ru2B C13B 123.0(10)
C23B Fe2B Ru2B C13B -151.4(18)
C31B Fe2B Ru2B C13B -108.2(9)
C32B Fe2B Ru2B C13B -68.1(9)
B1B Fe2B Ru2B C13B -38.2(10)
Ru1B Fe2B Ru2B C13B -153.1(9)
C25B Fe2B Ru2B C12B 22.2(5)
C24B Fe2B Ru2B C12B 114.5(5)
C23B Fe2B Ru2B C12B -159.9(16)
C31B Fe2B Ru2B C12B -116.7(4)
C32B Fe2B Ru2B C12B -76.6(4)
B1B Fe2B Ru2B C12B -46.7(5)
Ru1B Fe2B Ru2B C12B -161.6(3)
C25B Fe2B Ru2B C26B 151.7(5)
C24B Fe2B Ru2B C26B -116.0(5)
C23B Fe2B Ru2B C26B -30.5(16)
C31B Fe2B Ru2B C26B 12.7(4)
C32B Fe2B Ru2B C26B 52.8(4)
B1B Fe2B Ru2B C26B 82.7(5)
Ru1B Fe2B Ru2B C26B -32.2(3)
C25B Fe2B Ru2B Fe1B 122.0(4)
C24B Fe2B Ru2B Fe1B -145.7(4)
C23B Fe2B Ru2B Fe1B -60.1(16)
C31B Fe2B Ru2B Fe1B -16.9(3)
C32B Fe2B Ru2B Fe1B 23.1(3)
B1B Fe2B Ru2B Fe1B 53.0(4)
Ru1B Fe2B Ru2B Fe1B -61.87(4)
C25B Fe2B Ru2B Ru1B -176.1(4)
C24B Fe2B Ru2B Ru1B -83.8(4)
C23B Fe2B Ru2B Ru1B 1.7(16)
C31B Fe2B Ru2B Ru1B 44.9(3)
C32B Fe2B Ru2B Ru1B 85.0(3)
B1B Fe2B Ru2B Ru1B 114.9(4)
